data_7705952
loop_
_publ_author_name
'Wu, Jianfeng'
'Yang, Qianqian'
'Wang, Haoyu'
'Ge, Yan'
'Tang, Jinkui'
'Qi, Zhenhui'

_publ_section_title
;
 Single-molecule magnets under dc field with an anion effect:
 self-assembly of pure dysprosium(iii) metallacycles.
;
_journal_issue 1
_journal_name_full 'Dalton transactions (Cambridge, England : 2003)'
_journal_page_first 262
_journal_page_last 269
_journal_paper_doi 10.1039/d0dt02869j
_journal_volume 50
_journal_year 2021
_chemical_formula_moiety 'C81 H91 Dy4 F3 N32 O11 S, 6(C F3 O3 S), 2(H2 O), 2(C2 H3 N), C0.5 F3 O3 S'
_chemical_formula_sum 'C91.5 H101 Dy4 F24 N34 O34 S8'
_chemical_formula_weight 3583.54
_space_group_crystal_system monoclinic
_space_group_IT_number 15
_space_group_name_Hall '-C 2yc'
_space_group_name_H-M_alt 'C 1 2/c 1'
_atom_sites_solution_hydrogens mixed
_atom_sites_solution_primary iterative
_audit_block_doi 10.5517/ccdc.csd.cc25fv7q
_audit_creation_date 2020-11-09
_audit_creation_method
;
Olex2 1.3
(compiled 2020.07.31 svn.rc2a77460 for OlexSys, GUI svn.r6145)
;
_audit_update_record
;
2020-11-09 deposited with the CCDC.	2020-11-19 downloaded from the CCDC.
;
_cell_angle_alpha 90
_cell_angle_beta 96.012(2)
_cell_angle_gamma 90
_cell_formula_units_Z 8
_cell_length_a 25.3943(8)
_cell_length_b 26.5959(9)
_cell_length_c 43.3898(14)
_cell_measurement_reflns_used 9225
_cell_measurement_temperature 173.0
_cell_measurement_theta_max 58.77
_cell_measurement_theta_min 2.69
_cell_volume 29143.6(16)
_computing_cell_refinement 'SAINT V8.40A (Bruker, 2019)'
_computing_data_collection 'Bruker SMART'
_computing_data_reduction 'SAINT V8.40A (Bruker, 2019)'
_computing_molecular_graphics 'Olex2 1.3 (Dolomanov et al., 2009)'
_computing_publication_material 'Olex2 1.3 (Dolomanov et al., 2009)'
_computing_structure_refinement 'SHELXL 2013/4 (Sheldrick, 2015)'
_computing_structure_solution 'olex2.solve 1.3 (Bourhis et al., 2015)'
_diffrn_ambient_temperature 173.0
_diffrn_measured_fraction_theta_full 0.779
_diffrn_measured_fraction_theta_max 0.979
_diffrn_measurement_device_type 'CCD area detector'
_diffrn_measurement_method 'phi and omega scans'
_diffrn_radiation_monochromator graphite
_diffrn_radiation_type CuK\a
_diffrn_radiation_wavelength 1.54178
_diffrn_reflns_av_R_equivalents 0.0527
_diffrn_reflns_av_unetI/netI 0.0438
_diffrn_reflns_Laue_measured_fraction_full 0.779
_diffrn_reflns_Laue_measured_fraction_max 0.979
_diffrn_reflns_limit_h_max 28
_diffrn_reflns_limit_h_min -27
_diffrn_reflns_limit_k_max 29
_diffrn_reflns_limit_k_min -29
_diffrn_reflns_limit_l_max 44
_diffrn_reflns_limit_l_min -48
_diffrn_reflns_number 91490
_diffrn_reflns_point_group_measured_fraction_full 0.779
_diffrn_reflns_point_group_measured_fraction_max 0.979
_diffrn_reflns_theta_full 67.679
_diffrn_reflns_theta_max 58.928
_diffrn_reflns_theta_min 2.048
_diffrn_source_current 1.1
_diffrn_source_power 0.055
_diffrn_source_voltage 50.0
_exptl_absorpt_coefficient_mu 12.820
_exptl_absorpt_correction_T_max 0.188
_exptl_absorpt_correction_T_min 0.112
_exptl_absorpt_correction_type multi-scan
_exptl_absorpt_process_details
'SADABS-2014/5 (Bruker,2014/5) was used for absorption correction. Rint was 0.1079 before and 0.0527 after correction. The Ratio of minimum to maximum transmission is 0.5957. The \l/2 correction factor is Not present.'
_exptl_crystal_colour 'clear yellowish yellow'
_exptl_crystal_colour_lustre clear
_exptl_crystal_colour_modifier yellowish
_exptl_crystal_colour_primary yellow
_exptl_crystal_density_diffrn 1.633
_exptl_crystal_description block
_exptl_crystal_F_000 14144
_exptl_crystal_size_max 0.18
_exptl_crystal_size_mid 0.18
_exptl_crystal_size_min 0.17
_refine_diff_density_max 2.489
_refine_diff_density_min -1.751
_refine_diff_density_rms 0.160
_refine_ls_extinction_method none
_refine_ls_goodness_of_fit_ref 1.045
_refine_ls_hydrogen_treatment mixed
_refine_ls_matrix_type full
_refine_ls_number_parameters 1912
_refine_ls_number_reflns 20521
_refine_ls_number_restraints 527
_refine_ls_restrained_S_all 1.056
_refine_ls_R_factor_all 0.0765
_refine_ls_R_factor_gt 0.0667
_refine_ls_shift/su_max 0.001
_refine_ls_shift/su_mean 0.000
_refine_ls_structure_factor_coef Fsqd
_refine_ls_weighting_details 'w=1/[\s^2^(Fo^2^)+(0.1115P)^2^+488.4250P] where P=(Fo^2^+2Fc^2^)/3'
_refine_ls_weighting_scheme calc
_refine_ls_wR_factor_gt 0.1837
_refine_ls_wR_factor_ref 0.1919
_reflns_Friedel_coverage 0.000
_reflns_number_gt 17527
_reflns_number_total 20521
_reflns_threshold_expression 'I > 2\s(I)'
_cod_data_source_file d0dt02869j2.cif
_cod_data_source_block Dy4_CF3SO3
_cod_depositor_comments 'Adding full bibliography for 7705949--7705952.cif.'
_cod_original_formula_sum 'C91.50 H101 Dy4 F24 N34 O34 S8'
_cod_database_code 7705952
_shelxl_version_number 2013-4
_shelx_space_group_comment
;
The symmetry employed for this shelxl refinement is uniquely defined
by the following loop, which should always be used as a source of
symmetry information in preference to the above space-group names.
They are only intended as comments.
;
_shelx_estimated_absorpt_t_max 0.219
_shelx_estimated_absorpt_t_min 0.206
_olex2_refinement_description
;
1. Fixed Uiso
 At 1.2 times of:
  All C(H) groups, All C(H,H) groups
 At 1.5 times of:
  All C(H,H,H) groups, All O(H) groups, All O(H,H) groups
2. Restrained distances
 C87-S3
 1.75 with sigma of 0.02
 C90-S4
 1.75 with sigma of 0.02
 S7-C88
 1.75 with sigma of 0.02
 S1-C85
 1.75 with sigma of 0.02
 C92-S2
 1.75 with sigma of 0.02
 C87-F14
 1.35 with sigma of 0.02
 C87-F13
 1.35 with sigma of 0.02
 C87-F15
 1.35 with sigma of 0.02
 C90-F10
 1.35 with sigma of 0.02
 C90-F11
 1.35 with sigma of 0.02
 C90-F12
 1.35 with sigma of 0.02
 C89-F24
 1.35 with sigma of 0.02
 C89-F22
 1.35 with sigma of 0.02
 C89-F23
 1.35 with sigma of 0.02
 S8-O28
 1.44 with sigma of 0.02
 S8-O27
 1.44 with sigma of 0.02
 S8-O29
 1.44 with sigma of 0.02
 S8-C89
 1.75 with sigma of 0.02
 S0AA-O2BA
 1.45 with sigma of 0.02
 S0AA-O2AA
 1.45 with sigma of 0.02
 S0AA-O3AA
 1.45 with sigma of 0.02
 C1AA-F58
 1.35 with sigma of 0.02
 C1AA-F40
 1.35 with sigma of 0.02
 C1AA-F41
 1.35 with sigma of 0.02
 C89A-F22A
 1.35 with sigma of 0.02
 C89A-F24A
 1.35 with sigma of 0.02
 C89A-F23A
 1.35 with sigma of 0.02
 O1-H1
 0.87 with sigma of 0.01
 O2-H2
 0.87 with sigma of 0.01
 O3-H3
 0.87 with sigma of 0.01
 O4-H4
 0.87 with sigma of 0.01
 O5-H5
 0.87 with sigma of 0.01
 O6-H6
 0.87 with sigma of 0.01
 O7-H7
 0.87 with sigma of 0.01
 O8-H8
 0.87 with sigma of 0.01
 S6-O1A = S6-O1B = S6-O1C
 1.44 with sigma of 0.02
 C1A-F7 = C1A-F8 = C1A-F9
 1.33 with sigma of 0.02
 C1A-S6
 1.82 with sigma of 0.02
 H6-H36B
 2.2 with sigma of 0.02
 H7-H33A
 2.2 with sigma of 0.02
 F14-F15
 2.1 with sigma of 0.04
 F14-F13
 2.1 with sigma of 0.04
 F15-F13
 2.1 with sigma of 0.04
 F10-F11
 2.1 with sigma of 0.04
 F10-F12
 2.1 with sigma of 0.04
 F12-F11
 2.1 with sigma of 0.04
 F24-F22
 2.1 with sigma of 0.04
 F24-F23
 2.1 with sigma of 0.04
 F23-F22
 2.1 with sigma of 0.04
 F24-S8
 2.6 with sigma of 0.02
 S8-F22
 2.6 with sigma of 0.04
 S8-F23
 2.6 with sigma of 0.04
 C89-O28
 2.5 with sigma of 0.04
 C89-O27
 2.5 with sigma of 0.04
 C89-O29
 2.5 with sigma of 0.04
 C1AA-O2BA
 2.5 with sigma of 0.04
 C1AA-O3AA
 2.5 with sigma of 0.04
 C1AA-O2AA
 2.5 with sigma of 0.04
 S0AA-F58
 2.56 with sigma of 0.04
 S0AA-F41
 2.56 with sigma of 0.04
 S0AA-F40
 2.56 with sigma of 0.04
 F24A-F22A
 2.1 with sigma of 0.04
 F22A-F23A
 2.1 with sigma of 0.04
 F23A-F24A
 2.1 with sigma of 0.04
 S8A-F23A
 2.6 with sigma of 0.04
 S8A-F22A
 2.6 with sigma of 0.04
 S8A-F24A
 2.6 with sigma of 0.04
 C1-H1
 1.898188 with sigma of 0.02
 Dy1-H1
 2.927169 with sigma of 0.02
 C20-H2
 1.90837 with sigma of 0.02
 Dy4-H2
 3.028441 with sigma of 0.02
 C21-H3
 1.911069 with sigma of 0.02
 Dy4-H3
 3.016849 with sigma of 0.02
 C40-H4
 1.879031 with sigma of 0.02
 Dy3-H4
 2.929441 with sigma of 0.02
 C41-H5
 1.919957 with sigma of 0.02
 Dy3-H5
 2.930575 with sigma of 0.02
 C61-H6
 1.920207 with sigma of 0.02
 Dy2-H6
 2.909913 with sigma of 0.02
 C60-H7
 1.912619 with sigma of 0.02
 Dy2-H7
 2.919392 with sigma of 0.02
 C80-H8
 1.895937 with sigma of 0.02
 Dy1-H8
 2.919699 with sigma of 0.02
 C1A-O1C
 2.57 with sigma of 0.04
 C1A-O1A
 2.58 with sigma of 0.04
 C1A-O1B
 2.56 with sigma of 0.04
 S0AA-O2AA \\sim S5-O24
 with sigma of 0.02
 S0AA-O2BA \\sim S5-O26
 with sigma of 0.02
 S0AA-O3AA \\sim S5-O25
 with sigma of 0.02
 S0AA-C1AA \\sim S5-C86
 with sigma of 0.02
 F40-C1AA \\sim F17-C86
 with sigma of 0.02
 F41-C1AA \\sim F16-C86
 with sigma of 0.02
 C1AA-F58 \\sim C86-F18
 with sigma of 0.02
 S0AA-F40 \\sim S5-F17
 with sigma of 0.04
 S0AA-F41 \\sim S5-F16
 with sigma of 0.04
 S0AA-F58 \\sim S5-F18
 with sigma of 0.04
 O2AA-O2BA \\sim O24-O26
 with sigma of 0.04
 O2AA-O3AA \\sim O24-O25
 with sigma of 0.04
 O2AA-C1AA \\sim O24-C86
 with sigma of 0.04
 O2BA-O3AA \\sim O26-O25
 with sigma of 0.04
 O2BA-C1AA \\sim O26-C86
 with sigma of 0.04
 O3AA-C1AA \\sim O25-C86
 with sigma of 0.04
 F40-F41 \\sim F17-F16
 with sigma of 0.04
 F40-F58 \\sim F17-F18
 with sigma of 0.04
 F41-F58 \\sim F16-F18
 with sigma of 0.04
 S8-O27 \\sim S8A-O27A
 with sigma of 0.02
 S8-O28 \\sim S8A-O28A
 with sigma of 0.02
 S8-O29 \\sim S8A-O29A
 with sigma of 0.02
 S8-C89 \\sim S8A-C89A
 with sigma of 0.02
 F22-C89 \\sim F22A-C89A
 with sigma of 0.02
 F23-C89 \\sim F23A-C89A
 with sigma of 0.02
 F24-C89 \\sim F24A-C89A
 with sigma of 0.02
 S8-F22 \\sim S8A-F22A
 with sigma of 0.04
 S8-F23 \\sim S8A-F23A
 with sigma of 0.04
 S8-F24 \\sim S8A-F24A
 with sigma of 0.04
 F22-F23 \\sim F22A-F23A
 with sigma of 0.04
 F22-F24 \\sim F22A-F24A
 with sigma of 0.04
 F23-F24 \\sim F23A-F24A
 with sigma of 0.04
 O27-O28 \\sim O27A-O28A
 with sigma of 0.04
 O27-O29 \\sim O27A-O29A
 with sigma of 0.04
 O27-C89 \\sim O27A-C89A
 with sigma of 0.04
 O28-O29 \\sim O28A-O29A
 with sigma of 0.04
 O28-C89 \\sim O28A-C89A
 with sigma of 0.04
 O29-C89 \\sim O29A-C89A
 with sigma of 0.04
 S6-F7 \\sim S6-F8 \\sim S6-F9
 with sigma of 0.04
 O1A-O1B \\sim O1B-O1C \\sim O1A-O1C
 with sigma of 0.04
 C1A-O1A \\sim C1A-O1B \\sim C1A-O1C
 with sigma of 0.04
 C1A-F7 \\sim C1A-F8 \\sim C1A-F9
 with sigma of 0.02
 F7-F8 \\sim F8-F9 \\sim F9-F7
 with sigma of 0.04
 S6-O1A \\sim S6-O1B \\sim S6-O1C
 with sigma of 0.02
3. Uiso/Uaniso restraints and constraints
C1A \\sim F7 \\sim F8 \\sim F9 \\sim S6 \\sim O1A \\sim O1B \\sim O1C: within
2A with sigma of 0.04 and sigma for terminal atoms of 0.08 within 2A
Uanis(F22) \\sim Ueq, Uanis(O27) \\sim Ueq, Uanis(S8) \\sim Ueq, Uanis(O29)
\\sim Ueq, Uanis(O28) \\sim Ueq, Uanis(C89) \\sim Ueq, Uanis(F24) \\sim Ueq,
Uanis(F23) \\sim Ueq, Uanis(F58) \\sim Ueq, Uanis(S0AA) \\sim Ueq, Uanis(O2AA)
\\sim Ueq, Uanis(O2BA) \\sim Ueq, Uanis(O3AA) \\sim Ueq, Uanis(C1AA) \\sim Ueq,
Uanis(F40) \\sim Ueq, Uanis(F41) \\sim Ueq, Uanis(O16) \\sim Ueq, Uanis(S3)
\\sim Ueq, Uanis(O17) \\sim Ueq, Uanis(O15) \\sim Ueq, Uanis(C87) \\sim Ueq,
Uanis(F15) \\sim Ueq, Uanis(F13) \\sim Ueq, Uanis(F14) \\sim Ueq, Uanis(N34)
\\sim Ueq, Uanis(C84) \\sim Ueq, Uanis(C83) \\sim Ueq: with sigma of 0.01 and
sigma for terminal atoms of 0.02
Uanis(F17) \\sim Ueq, Uanis(S8) \\sim Ueq, Uanis(O28) \\sim Ueq: with sigma of
0.01 and sigma for terminal atoms of 0.02
Uanis(C86) \\sim Ueq, Uanis(S8) \\sim Ueq, Uanis(O2AA) \\sim Ueq, Uanis(O24)
\\sim Ueq, Uanis(O33) \\sim Ueq: with sigma of 0.01 and sigma for terminal
atoms of 0.02
Uanis(O2AA) \\sim Ueq, Uanis(C61) \\sim Ueq, Uanis(C60) \\sim Ueq, Uanis(C80)
\\sim Ueq, Uanis(O27) \\sim Ueq: with sigma of 0.01 and sigma for terminal
atoms of 0.02
Uanis(C90) \\sim Ueq, Uanis(C88) \\sim Ueq, Uanis(N34) \\sim Ueq: with sigma of
0.01 and sigma for terminal atoms of 0.02
Uanis(O29A) \\sim Ueq, Uanis(O27) \\sim Ueq, Uanis(O28) \\sim Ueq, Uanis(O28A)
\\sim Ueq, Uanis(F24A) \\sim Ueq: with sigma of 0.001 and sigma for terminal
atoms of 0.002
Uanis(O2AA) \\sim Ueq: with sigma of 0.001 and sigma for terminal atoms of 0.002
Uanis(S6) \\sim Ueq, Uanis(O1C) \\sim Ueq, Uanis(O1A) \\sim Ueq, Uanis(O1B)
\\sim Ueq, Uanis(C1A) \\sim Ueq, Uanis(F9) \\sim Ueq, Uanis(F8) \\sim Ueq,
Uanis(F7) \\sim Ueq: with sigma of 0.01 and sigma for terminal atoms of 0.02
Uanis(F24) = Uanis(C89)
Uanis(C89) = Uanis(F23)
Uanis(O2AA) = Uanis(S0AA)
Uanis(F22A) = Uanis(C89A)
Uanis(C89A) = Uanis(S8A)
4. Rigid body (RIGU) restrains
 C1A, F7, F8, F9, S6, O1A, O1B, O1C
 with sigma for 1-2 distances of 0.004 and sigma for 1-3 distances of 0.004
 S6, O1C, O1A, O1B, C1A, F8, F7, F9
 with sigma for 1-2 distances of 0.01 and sigma for 1-3 distances of 0.01
5. Others
 Sof(S5)=Sof(F16)=Sof(F17)=Sof(F18)=Sof(O24)=Sof(O25)=Sof(O26)=Sof(C86)=1-
 FVAR(1)
 Sof(S0AA)=Sof(F40)=Sof(F41)=Sof(F58)=Sof(O2AA)=Sof(O3AA)=Sof(O2BA)=Sof(C1AA)=
 FVAR(1)
 Sof(C89A)=Sof(S8A)=Sof(O27A)=Sof(O28A)=Sof(O29A)=Sof(F22A)=Sof(F23A)=
 Sof(F24A)=1-FVAR(2)
 Sof(S8)=Sof(F22)=Sof(F23)=Sof(F24)=Sof(O27)=Sof(O28)=Sof(O29)=Sof(C89)=FVAR(2)
6.a Riding coordinates:
 O36(H36A,H36B), O33(H33A,H33B), S6(O1C,O1A,O1B)
6.b Secondary CH2 refined with riding coordinates:
 C1(H1A,H1B), C20(H20A,H20B), C21(H21A,H21B), C41(H41A,H41B), C60(H60A,H60B),
 C61(H61A,H61B), C80(H80A,H80B)
6.c Aromatic/amide H refined with riding coordinates:
 C3(H3A), C4(H4A), C5(H5A), C8(H8A), C13(H13), C16(H16), C17(H17), C18(H18),
 C23(H23), C24(H24), C25(H25), C28(H28), C33(H33), C36(H36), C37(H37), C38(H38),
  C40(H40), C43(H43), C44(H44), C45(H45), C48(H48), C53(H53), C56(H56),
 C57(H57), C58(H58), C63(H63), C64(H64), C65(H65), C68(H68), C73(H73), C76(H76),
  C77(H77), C78(H78)
6.d Idealised Me refined as rotating group:
 C7(H7A,H7B,H7C), C12(H12A,H12B,H12C), C14(H14A,H14B,H14C), C27(H27A,H27B,
 H27C), C32(H32A,H32B,H32C), C34(H34A,H34B,H34C), C47(H47A,H47B,H47C), C52(H52A,
 H52B,H52C), C54(H54A,H54B,H54C), C67(H67A,H67B,H67C), C72(H72A,H72B,H72C),
 C74(H74A,H74B,H74C), C82(H82A,H82B,H82C), C83(H83A,H83B,H83C)
;
_smtbx_masks_void_probe_radius 1.2
_smtbx_masks_void_truncation_radius 1.2
_olex2_submission_special_instructions 'No special instructions were received'

loop_
_space_group_symop_operation_xyz
'x, y, z'
'-x, y, -z+1/2'
'x+1/2, y+1/2, z'
'-x+1/2, y+1/2, -z+1/2'
'-x, -y, -z'
'x, -y, z-1/2'
'-x+1/2, -y+1/2, -z'
'x+1/2, -y+1/2, z-1/2'

loop_
_atom_site_label
_atom_site_type_symbol
_atom_site_fract_x
_atom_site_fract_y
_atom_site_fract_z
_atom_site_U_iso_or_equiv
_atom_site_adp_type
_atom_site_occupancy
_atom_site_site_symmetry_order
_atom_site_calc_flag
_atom_site_refinement_flags_posn
_atom_site_refinement_flags_adp
_atom_site_refinement_flags_occupancy
_atom_site_disorder_assembly
_atom_site_disorder_group
Dy1 Dy 0.21801(2) 0.29531(2) 0.33897(2) 0.02814(15) Uani 1 1 d D . . . .
Dy2 Dy 0.39443(2) 0.09623(2) 0.39355(2) 0.02597(15) Uani 1 1 d D . . . .
Dy3 Dy 0.59696(2) 0.27966(2) 0.42831(2) 0.02196(14) Uani 1 1 d D . . . .
Dy4 Dy 0.41590(2) 0.47983(2) 0.37740(2) 0.02230(14) Uani 1 1 d D . . . .
S1 S 0.39605(9) 0.62073(8) 0.38571(5) 0.0327(5) Uani 1 1 d D . . . .
F1 F 0.3445(4) 0.6436(3) 0.33261(18) 0.093(3) Uani 1 1 d . . . . .
F2 F 0.3650(4) 0.7067(3) 0.3620(2) 0.108(3) Uani 1 1 d . . . . .
F3 F 0.4249(4) 0.6705(3) 0.3389(2) 0.094(3) Uani 1 1 d . . . . .
O1 O 0.1629(3) 0.2427(3) 0.30732(16) 0.054(2) Uani 1 1 d D . . . .
H1 H 0.170(2) 0.230(4) 0.2897(14) 0.081 Uiso 1 1 d D U . . .
O2 O 0.5013(2) 0.5145(2) 0.37165(13) 0.0289(13) Uani 1 1 d D . . . .
H2 H 0.5188(19) 0.514(2) 0.3554(9) 0.043 Uiso 1 1 d D U . . .
O3 O 0.3261(2) 0.5072(2) 0.38022(14) 0.0305(14) Uani 1 1 d D . . . .
H3 H 0.3098(16) 0.508(4) 0.3969(6) 0.046 Uiso 1 1 d D U . . .
O4 O 0.6398(3) 0.2211(3) 0.46239(15) 0.0489(19) Uani 1 1 d D . . . .
H4 H 0.642(4) 0.223(3) 0.4826(3) 0.073 Uiso 1 1 d D U . . .
O5 O 0.6726(2) 0.3268(2) 0.42207(14) 0.0375(16) Uani 1 1 d D . . . .
H5 H 0.688(2) 0.327(3) 0.4051(9) 0.056 Uiso 1 1 d D U . . .
O6 O 0.4406(3) 0.0438(3) 0.43000(16) 0.0490(18) Uani 1 1 d D . . . .
H6 H 0.4261(9) 0.0305(9) 0.4454(4) 0.073 Uiso 1 1 d D U . . .
O7 O 0.3433(3) 0.0387(3) 0.36349(16) 0.0515(19) Uani 1 1 d D . . . .
H7 H 0.3562(9) 0.0221(13) 0.3485(6) 0.077 Uiso 1 1 d D U . . .
O8 O 0.1632(3) 0.3644(3) 0.34125(18) 0.059(2) Uani 1 1 d D . . . .
H8 H 0.134(3) 0.366(2) 0.351(2) 0.089 Uiso 1 1 d D U . . .
O9 O 0.4098(2) 0.5743(2) 0.37095(14) 0.0294(13) Uani 1 1 d . . . . .
O10 O 0.3477(3) 0.6187(3) 0.39978(16) 0.0446(17) Uani 1 1 d . . . . .
O11 O 0.4396(3) 0.6448(3) 0.40413(17) 0.0486(18) Uani 1 1 d . . . . .
N1 N 0.1460(3) 0.2562(3) 0.36558(18) 0.0351(18) Uani 1 1 d . . . . .
N2 N 0.1799(3) 0.2921(3) 0.41199(17) 0.0319(18) Uani 1 1 d . . . . .
N3 N 0.2187(3) 0.3111(3) 0.39523(16) 0.0266(16) Uani 1 1 d . . . . .
N4 N 0.2911(3) 0.3491(2) 0.35905(16) 0.0226(15) Uani 1 1 d . . . . .
N5 N 0.3579(3) 0.4040(3) 0.37155(15) 0.0242(16) Uani 1 1 d . . . . .
N6 N 0.3840(2) 0.4545(2) 0.42683(16) 0.0223(15) Uani 1 1 d . . . . .
N7 N 0.3983(3) 0.4812(3) 0.45374(16) 0.0260(16) Uani 1 1 d . . . . .
N8 N 0.4603(3) 0.5182(2) 0.42549(16) 0.0234(15) Uani 1 1 d . . . . .
N9 N 0.3654(3) 0.4971(3) 0.32652(17) 0.0270(16) Uani 1 1 d . . . . .
N10 N 0.4338(3) 0.4627(3) 0.30256(17) 0.0336(18) Uani 1 1 d . . . . .
N11 N 0.4501(3) 0.4434(3) 0.33141(16) 0.0273(16) Uani 1 1 d . . . . .
N12 N 0.4807(3) 0.4090(2) 0.39035(15) 0.0233(15) Uani 1 1 d . . . . .
N13 N 0.5383(2) 0.3464(2) 0.40594(15) 0.0204(15) Uani 1 1 d . . . . .
N14 N 0.5958(2) 0.2851(2) 0.37111(16) 0.0219(15) Uani 1 1 d . . . . .
N15 N 0.6253(3) 0.2535(3) 0.35481(16) 0.0264(16) Uani 1 1 d . . . . .
N16 N 0.6521(3) 0.2192(3) 0.40293(17) 0.0292(17) Uani 1 1 d . . . . .
N17 N 0.6279(3) 0.3326(2) 0.47372(16) 0.0244(15) Uani 1 1 d . . . . .
N18 N 0.5566(3) 0.3063(2) 0.49907(15) 0.0231(15) Uani 1 1 d . . . . .
N19 N 0.5443(3) 0.2781(2) 0.47322(15) 0.0228(15) Uani 1 1 d . . . . .
N20 N 0.5239(3) 0.2193(3) 0.42038(16) 0.0283(17) Uani 1 1 d . . . . .
N21 N 0.4600(3) 0.1612(3) 0.40957(17) 0.0294(17) Uani 1 1 d . . . . .
N22 N 0.3809(3) 0.1319(3) 0.44459(17) 0.0290(17) Uani 1 1 d . . . . .
N23 N 0.3416(3) 0.1138(3) 0.46159(16) 0.0301(17) Uani 1 1 d . . . . .
N24 N 0.3222(3) 0.0598(3) 0.41972(17) 0.0343(18) Uani 1 1 d . . . . .
N25 N 0.4674(3) 0.0504(3) 0.37303(18) 0.043(2) Uani 1 1 d . . . . .
N26 N 0.4480(3) 0.0886(3) 0.32508(17) 0.0322(18) Uani 1 1 d . . . . .
N27 N 0.4105(3) 0.1142(3) 0.33984(17) 0.0279(16) Uani 1 1 d . . . . .
N28 N 0.3360(3) 0.1632(3) 0.37142(16) 0.0253(16) Uani 1 1 d . . . . .
N29 N 0.2785(3) 0.2249(3) 0.35353(17) 0.0282(16) Uani 1 1 d . . . . .
N30 N 0.2696(3) 0.2706(3) 0.29577(16) 0.0308(17) Uani 1 1 d . . . . .
N31 N 0.2618(3) 0.2946(3) 0.26743(16) 0.0354(18) Uani 1 1 d . . . . .
N32 N 0.2149(3) 0.3527(3) 0.29327(17) 0.0380(19) Uani 1 1 d . . . . .
C1 C 0.1145(5) 0.2230(5) 0.3149(3) 0.068(4) Uani 1 1 d D . . . .
H1A H 0.1123 0.1869 0.3092 0.081 Uiso 1 1 calc R U . . .
H1B H 0.0849 0.2407 0.3028 0.081 Uiso 1 1 calc R U . . .
C2 C 0.1094(4) 0.2284(4) 0.3484(3) 0.046(3) Uani 1 1 d . . . . .
C3 C 0.0666(4) 0.2067(5) 0.3615(3) 0.060(3) Uani 1 1 d . . . . .
H3A H 0.0408 0.1875 0.3492 0.072 Uiso 1 1 calc R U . . .
C4 C 0.0631(4) 0.2142(4) 0.3924(3) 0.057(3) Uani 1 1 d . . . . .
H4A H 0.0345 0.1998 0.4018 0.068 Uiso 1 1 calc R U . . .
C5 C 0.0997(4) 0.2416(4) 0.4097(3) 0.045(3) Uani 1 1 d . . . . .
H5A H 0.0969 0.2463 0.4311 0.053 Uiso 1 1 calc R U . . .
C6 C 0.1416(3) 0.2631(3) 0.3961(2) 0.031(2) Uani 1 1 d . . . . .
C7 C 0.1797(4) 0.3064(4) 0.4442(2) 0.044(3) Uani 1 1 d . . . . .
H7A H 0.2143 0.2987 0.4555 0.067 Uiso 1 1 calc R U . . .
H7B H 0.1521 0.2876 0.4534 0.067 Uiso 1 1 calc R U . . .
H7C H 0.1727 0.3425 0.4455 0.067 Uiso 1 1 calc R U . . .
C8 C 0.2540(3) 0.3405(3) 0.4087(2) 0.0266(19) Uani 1 1 d . . . . .
H8A H 0.2547 0.3487 0.4301 0.032 Uiso 1 1 calc R U . . .
C9 C 0.2926(3) 0.3605(3) 0.38978(18) 0.0220(18) Uani 1 1 d . . . . .
C10 C 0.3334(3) 0.3948(3) 0.39752(19) 0.0217(18) Uani 1 1 d . . . . .
C11 C 0.3319(3) 0.3760(3) 0.3491(2) 0.0232(18) Uani 1 1 d . . . . .
C12 C 0.3445(4) 0.3728(4) 0.3166(2) 0.036(2) Uani 1 1 d . . . . .
H12A H 0.3324 0.3403 0.3078 0.055 Uiso 1 1 calc R U . . .
H12B H 0.3829 0.3758 0.3161 0.055 Uiso 1 1 calc R U . . .
H12C H 0.3266 0.4000 0.3045 0.055 Uiso 1 1 calc R U . . .
C13 C 0.3487(3) 0.4194(3) 0.42629(19) 0.0232(18) Uani 1 1 d . . . . .
H13 H 0.3334 0.4102 0.4445 0.028 Uiso 1 1 calc R U . . .
C14 C 0.3723(4) 0.4712(4) 0.4813(2) 0.033(2) Uani 1 1 d . . . . .
H14A H 0.3339 0.4701 0.4758 0.050 Uiso 1 1 calc R U . . .
H14B H 0.3810 0.4979 0.4965 0.050 Uiso 1 1 calc R U . . .
H14C H 0.3845 0.4388 0.4901 0.050 Uiso 1 1 calc R U . . .
C15 C 0.4407(3) 0.5138(3) 0.45256(19) 0.0224(18) Uani 1 1 d . . . . .
C16 C 0.4619(3) 0.5413(3) 0.4786(2) 0.0272(19) Uani 1 1 d . . . . .
H16 H 0.4461 0.5394 0.4975 0.033 Uiso 1 1 calc R U . . .
C17 C 0.5053(3) 0.5707(3) 0.4765(2) 0.031(2) Uani 1 1 d . . . . .
H17 H 0.5203 0.5893 0.4939 0.037 Uiso 1 1 calc R U . . .
C18 C 0.5274(3) 0.5731(3) 0.4486(2) 0.033(2) Uani 1 1 d . . . . .
H18 H 0.5588 0.5919 0.4469 0.039 Uiso 1 1 calc R U . . .
C19 C 0.5028(3) 0.5479(3) 0.4237(2) 0.028(2) Uani 1 1 d . . . . .
C20 C 0.5229(3) 0.5531(3) 0.3925(2) 0.032(2) Uani 1 1 d D . . . .
H20A H 0.5129 0.5865 0.3837 0.038 Uiso 1 1 calc R U . . .
H20B H 0.5620 0.5507 0.3949 0.038 Uiso 1 1 calc R U . . .
C21 C 0.2935(4) 0.5285(4) 0.3547(2) 0.045(3) Uani 1 1 d D . . . .
H21A H 0.2905 0.5652 0.3576 0.055 Uiso 1 1 calc R U . . .
H21B H 0.2575 0.5138 0.3537 0.055 Uiso 1 1 calc R U . . .
C22 C 0.3167(4) 0.5181(4) 0.3254(2) 0.039(2) Uani 1 1 d . . . . .
C23 C 0.2878(4) 0.5314(4) 0.2972(3) 0.054(3) Uani 1 1 d . . . . .
H23 H 0.2535 0.5458 0.2968 0.065 Uiso 1 1 calc R U . . .
C24 C 0.3105(5) 0.5230(5) 0.2699(3) 0.057(3) Uani 1 1 d . . . . .
H24 H 0.2923 0.5326 0.2505 0.069 Uiso 1 1 calc R U . . .
C25 C 0.3593(4) 0.5007(4) 0.2711(2) 0.043(2) Uani 1 1 d . . . . .
H25 H 0.3753 0.4947 0.2526 0.052 Uiso 1 1 calc R U . . .
C26 C 0.3852(3) 0.4872(3) 0.2997(2) 0.030(2) Uani 1 1 d . . . . .
C27 C 0.4589(5) 0.4475(6) 0.2761(2) 0.066(4) Uani 1 1 d . . . . .
H27A H 0.4974 0.4496 0.2809 0.099 Uiso 1 1 calc R U . . .
H27B H 0.4475 0.4696 0.2586 0.099 Uiso 1 1 calc R U . . .
H27C H 0.4488 0.4127 0.2707 0.099 Uiso 1 1 calc R U . . .
C28 C 0.4845(3) 0.4075(3) 0.3340(2) 0.033(2) Uani 1 1 d . . . . .
H28 H 0.4987 0.3939 0.3164 0.039 Uiso 1 1 calc R U . . .
C29 C 0.5003(3) 0.3891(3) 0.36481(18) 0.0218(18) Uani 1 1 d . . . . .
C30 C 0.5351(3) 0.3502(3) 0.37421(19) 0.0239(18) Uani 1 1 d . . . . .
C31 C 0.5049(3) 0.3826(3) 0.41439(19) 0.0215(18) Uani 1 1 d . . . . .
C32 C 0.4971(3) 0.3917(3) 0.44684(19) 0.0278(19) Uani 1 1 d . . . . .
H32A H 0.4925 0.4278 0.4501 0.042 Uiso 1 1 calc R U . . .
H32B H 0.5281 0.3797 0.4602 0.042 Uiso 1 1 calc R U . . .
H32C H 0.4655 0.3737 0.4520 0.042 Uiso 1 1 calc R U . . .
C33 C 0.5652(3) 0.3181(3) 0.3560(2) 0.0270(19) Uani 1 1 d . . . . .
H33 H 0.5628 0.3208 0.3340 0.032 Uiso 1 1 calc R U . . .
C34 C 0.6230(4) 0.2577(4) 0.3215(2) 0.046(3) Uani 1 1 d . . . . .
H34A H 0.5870 0.2498 0.3122 0.069 Uiso 1 1 calc R U . . .
H34B H 0.6481 0.2341 0.3137 0.069 Uiso 1 1 calc R U . . .
H34C H 0.6321 0.2921 0.3159 0.069 Uiso 1 1 calc R U . . .
C35 C 0.6580(3) 0.2208(3) 0.3727(2) 0.031(2) Uani 1 1 d . . . . .
C36 C 0.6951(4) 0.1908(4) 0.3592(2) 0.043(3) Uani 1 1 d . . . . .
H36 H 0.6996 0.1938 0.3378 0.052 Uiso 1 1 calc R U . . .
C37 C 0.7243(4) 0.1572(5) 0.3777(3) 0.056(3) Uani 1 1 d . . . . .
H37 H 0.7489 0.1360 0.3688 0.068 Uiso 1 1 calc R U . . .
C38 C 0.7188(5) 0.1533(5) 0.4089(3) 0.062(4) Uani 1 1 d . . . . .
H38 H 0.7392 0.1301 0.4218 0.074 Uiso 1 1 calc R U . . .
C39 C 0.6821(4) 0.1851(4) 0.4209(2) 0.045(3) Uani 1 1 d . . . . .
C40 C 0.6739(5) 0.1829(5) 0.4544(3) 0.068(4) Uani 1 1 d D . . . .
H40 H 0.6898 0.1587 0.4686 0.081 Uiso 1 1 calc R U . . .
C41 C 0.7020(4) 0.3557(4) 0.4456(2) 0.034(2) Uani 1 1 d D . . . .
H41A H 0.7074 0.3901 0.4378 0.041 Uiso 1 1 calc R U . . .
H41B H 0.7373 0.3402 0.4508 0.041 Uiso 1 1 calc R U . . .
C42 C 0.6742(3) 0.3586(3) 0.4738(2) 0.028(2) Uani 1 1 d . . . . .
C43 C 0.6956(4) 0.3866(3) 0.4990(2) 0.033(2) Uani 1 1 d . . . . .
H43 H 0.7280 0.4042 0.4984 0.040 Uiso 1 1 calc R U . . .
C44 C 0.6687(3) 0.3884(3) 0.5249(2) 0.0270(19) Uani 1 1 d . . . . .
H44 H 0.6824 0.4080 0.5422 0.032 Uiso 1 1 calc R U . . .
C45 C 0.6224(3) 0.3620(3) 0.5260(2) 0.029(2) Uani 1 1 d . . . . .
H45 H 0.6040 0.3628 0.5440 0.035 Uiso 1 1 calc R U . . .
C46 C 0.6029(3) 0.3337(3) 0.4998(2) 0.0264(19) Uani 1 1 d . . . . .
C47 C 0.5263(4) 0.2999(4) 0.5259(2) 0.036(2) Uani 1 1 d . . . . .
H47A H 0.4894 0.3098 0.5202 0.054 Uiso 1 1 calc R U . . .
H47B H 0.5417 0.3210 0.5431 0.054 Uiso 1 1 calc R U . . .
H47C H 0.5276 0.2646 0.5324 0.054 Uiso 1 1 calc R U . . .
C48 C 0.5028(3) 0.2481(3) 0.4718(2) 0.028(2) Uani 1 1 d . . . . .
H48 H 0.4807 0.2463 0.4881 0.034 Uiso 1 1 calc R U . . .
C49 C 0.4928(3) 0.2183(3) 0.4444(2) 0.030(2) Uani 1 1 d . . . . .
C50 C 0.4533(3) 0.1830(3) 0.4375(2) 0.030(2) Uani 1 1 d . . . . .
C51 C 0.5027(3) 0.1841(3) 0.4003(2) 0.029(2) Uani 1 1 d . . . . .
C52 C 0.5255(4) 0.1724(4) 0.3710(2) 0.038(2) Uani 1 1 d . . . . .
H52A H 0.5333 0.2038 0.3606 0.057 Uiso 1 1 calc R U . . .
H52B H 0.5000 0.1525 0.3575 0.057 Uiso 1 1 calc R U . . .
H52C H 0.5582 0.1531 0.3757 0.057 Uiso 1 1 calc R U . . .
C53 C 0.4119(3) 0.1674(3) 0.4558(2) 0.029(2) Uani 1 1 d . . . . .
H53 H 0.4076 0.1825 0.4752 0.035 Uiso 1 1 calc R U . . .
C54 C 0.3367(4) 0.1337(4) 0.4918(2) 0.040(2) Uani 1 1 d . . . . .
H54A H 0.3703 0.1297 0.5048 0.060 Uiso 1 1 calc R U . . .
H54B H 0.3088 0.1156 0.5012 0.060 Uiso 1 1 calc R U . . .
H54C H 0.3275 0.1695 0.4901 0.060 Uiso 1 1 calc R U . . .
C55 C 0.3131(3) 0.0740(3) 0.4488(2) 0.030(2) Uani 1 1 d . . . . .
C56 C 0.2764(4) 0.0485(4) 0.4651(2) 0.036(2) Uani 1 1 d . . . . .
H56 H 0.2711 0.0580 0.4856 0.043 Uiso 1 1 calc R U . . .
C57 C 0.2483(4) 0.0098(4) 0.4508(3) 0.053(3) Uani 1 1 d . . . . .
H57 H 0.2225 -0.0072 0.4613 0.064 Uiso 1 1 calc R U . . .
C58 C 0.2572(5) -0.0049(5) 0.4211(3) 0.062(3) Uani 1 1 d . . . . .
H58 H 0.2384 -0.0323 0.4111 0.074 Uiso 1 1 calc R U . . .
C59 C 0.2939(5) 0.0213(4) 0.4065(2) 0.056(3) Uani 1 1 d . . . . .
C60 C 0.3033(6) 0.0070(6) 0.3749(3) 0.087(4) Uani 1 1 d D U . . .
H60A H 0.3150 -0.0285 0.3748 0.104 Uiso 1 1 calc R U . . .
H60B H 0.2699 0.0099 0.3611 0.104 Uiso 1 1 calc R U . . .
C61 C 0.4875(7) 0.0161(7) 0.4251(4) 0.098(5) Uani 1 1 d D U . . .
H61A H 0.4841 -0.0191 0.4321 0.117 Uiso 1 1 calc R U . . .
H61B H 0.5187 0.0313 0.4372 0.117 Uiso 1 1 calc R U . . .
C62 C 0.4947(6) 0.0170(6) 0.3917(3) 0.080(5) Uani 1 1 d . . . . .
C63 C 0.5312(7) -0.0148(6) 0.3818(3) 0.104(7) Uani 1 1 d . . . . .
H63 H 0.5490 -0.0391 0.3951 0.124 Uiso 1 1 calc R U . . .
C64 C 0.5410(7) -0.0100(6) 0.3509(3) 0.099(6) Uani 1 1 d . . . . .
H64 H 0.5663 -0.0316 0.3430 0.118 Uiso 1 1 calc R U . . .
C65 C 0.5157(5) 0.0247(5) 0.3316(3) 0.065(4) Uani 1 1 d . . . . .
H65 H 0.5239 0.0287 0.3109 0.077 Uiso 1 1 calc R U . . .
C66 C 0.4768(4) 0.0542(4) 0.3436(2) 0.036(2) Uani 1 1 d . . . . .
C67 C 0.4554(5) 0.0994(5) 0.2935(2) 0.058(3) Uani 1 1 d . . . . .
H67A H 0.4209 0.1006 0.2811 0.087 Uiso 1 1 calc R U . . .
H67B H 0.4772 0.0730 0.2854 0.087 Uiso 1 1 calc R U . . .
H67C H 0.4733 0.1319 0.2924 0.087 Uiso 1 1 calc R U . . .
C68 C 0.3809(3) 0.1468(3) 0.3242(2) 0.033(2) Uani 1 1 d . . . . .
H68 H 0.3844 0.1534 0.3030 0.040 Uiso 1 1 calc R U . . .
C69 C 0.3423(3) 0.1728(3) 0.3405(2) 0.030(2) Uani 1 1 d . . . . .
C70 C 0.3072(3) 0.2101(3) 0.3296(2) 0.0267(19) Uani 1 1 d . . . . .
C71 C 0.2973(3) 0.1956(3) 0.3775(2) 0.030(2) Uani 1 1 d . . . . .
C72 C 0.2777(4) 0.1988(4) 0.4088(2) 0.036(2) Uani 1 1 d . . . . .
H72A H 0.2797 0.1655 0.4185 0.053 Uiso 1 1 calc R U . . .
H72B H 0.2409 0.2104 0.4066 0.053 Uiso 1 1 calc R U . . .
H72C H 0.2997 0.2225 0.4218 0.053 Uiso 1 1 calc R U . . .
C73 C 0.3015(4) 0.2334(4) 0.2996(2) 0.033(2) Uani 1 1 d . . . . .
H73 H 0.3205 0.2217 0.2833 0.040 Uiso 1 1 calc R U . . .
C74 C 0.2890(5) 0.2759(4) 0.2417(2) 0.058(3) Uani 1 1 d . . . . .
H74A H 0.3272 0.2809 0.2464 0.087 Uiso 1 1 calc R U . . .
H74B H 0.2764 0.2942 0.2228 0.087 Uiso 1 1 calc R U . . .
H74C H 0.2815 0.2399 0.2387 0.087 Uiso 1 1 calc R U . . .
C75 C 0.2368(3) 0.3406(4) 0.2677(2) 0.034(2) Uani 1 1 d . . . . .
C76 C 0.2363(4) 0.3733(4) 0.2424(2) 0.049(3) Uani 1 1 d . . . . .
H76 H 0.2521 0.3641 0.2243 0.059 Uiso 1 1 calc R U . . .
C77 C 0.2123(5) 0.4191(5) 0.2447(3) 0.064(3) Uani 1 1 d . . . . .
H77 H 0.2121 0.4427 0.2283 0.077 Uiso 1 1 calc R U . . .
C78 C 0.1888(5) 0.4306(5) 0.2704(3) 0.068(4) Uani 1 1 d . . . . .
H78 H 0.1709 0.4617 0.2718 0.082 Uiso 1 1 calc R U . . .
C79 C 0.1912(4) 0.3966(4) 0.2947(2) 0.049(3) Uani 1 1 d . . . . .
C80 C 0.1659(5) 0.4085(4) 0.3230(3) 0.061(3) Uani 1 1 d D U . . .
H80A H 0.1867 0.4346 0.3351 0.073 Uiso 1 1 calc R U . . .
H80B H 0.1298 0.4217 0.3173 0.073 Uiso 1 1 calc R U . . .
C85 C 0.3818(5) 0.6629(4) 0.3536(3) 0.060(3) Uani 1 1 d D . . . .
S5 S 0.6718(4) 0.5700(3) 0.32103(18) 0.094(3) Uani 0.506(5) 1 d D . P A 2
F16 F 0.6489(6) 0.5815(8) 0.3747(4) 0.108(7) Uani 0.506(5) 1 d D . P A 2
F17 F 0.7243(7) 0.5883(7) 0.3744(4) 0.112(6) Uani 0.506(5) 1 d D U P A 2
F18 F 0.6832(6) 0.6496(6) 0.3555(5) 0.102(6) Uani 0.506(5) 1 d D . P A 2
O24 O 0.6742(11) 0.5175(7) 0.3282(6) 0.136(10) Uani 0.506(5) 1 d D U P A 2
O25 O 0.7158(8) 0.5885(10) 0.3056(5) 0.122(9) Uani 0.506(5) 1 d D . P A 2
O26 O 0.6203(7) 0.5878(9) 0.3081(5) 0.118(9) Uani 0.506(5) 1 d D . P A 2
C86 C 0.6819(8) 0.5986(7) 0.3569(4) 0.063(7) Uani 0.506(5) 1 d D U P A 2
S7 S 0.36594(9) 0.30340(9) 0.48884(6) 0.0403(6) Uani 1 1 d D . . . .
F19 F 0.2962(3) 0.3700(3) 0.4988(2) 0.101(3) Uani 1 1 d . . . . .
F20 F 0.3456(5) 0.3459(5) 0.5392(3) 0.143(5) Uani 1 1 d . . . . .
F21 F 0.2839(4) 0.3007(3) 0.5202(3) 0.136(5) Uani 1 1 d . . . . .
O21 O 0.4034(3) 0.3429(3) 0.4870(3) 0.078(3) Uani 1 1 d . . . . .
O22 O 0.3320(5) 0.2926(5) 0.4614(3) 0.117(4) Uani 1 1 d . . . . .
O23 O 0.3860(3) 0.2604(3) 0.50558(17) 0.0495(18) Uani 1 1 d . . . . .
C88 C 0.3208(5) 0.3298(5) 0.5124(3) 0.063(3) Uani 1 1 d D U . . .
S2 S 0.32722(10) 0.12500(11) 0.23012(6) 0.0451(6) Uani 1 1 d D . . . .
F4 F 0.4129(3) 0.0748(3) 0.22218(16) 0.083(2) Uani 1 1 d . . . . .
F5 F 0.3926(3) 0.1305(3) 0.18771(17) 0.077(2) Uani 1 1 d . . . . .
F6 F 0.3481(3) 0.0629(4) 0.18715(19) 0.096(3) Uani 1 1 d . . . . .
O12 O 0.2865(3) 0.1450(4) 0.20878(17) 0.064(2) Uani 1 1 d . . . . .
O13 O 0.3590(3) 0.1611(3) 0.24770(19) 0.061(2) Uani 1 1 d . . . . .
O14 O 0.3129(3) 0.0833(3) 0.24819(17) 0.064(2) Uani 1 1 d . . . . .
C92 C 0.3719(4) 0.0980(5) 0.2057(2) 0.054(3) Uani 1 1 d D . . . .
S3 S 0.74638(11) 0.35219(12) 0.35877(6) 0.0550(7) Uani 1 1 d D U . . .
F13 F 0.8271(6) 0.3848(5) 0.3362(4) 0.181(6) Uani 1 1 d D U . . .
F14 F 0.8359(6) 0.3638(7) 0.3847(4) 0.206(7) Uani 1 1 d D U . . .
F15 F 0.8365(5) 0.3102(4) 0.3525(4) 0.167(5) Uani 1 1 d D U . . .
O15 O 0.7322(6) 0.3980(5) 0.3689(3) 0.120(4) Uani 1 1 d . U . . .
O16 O 0.7259(7) 0.3390(7) 0.3272(3) 0.155(6) Uani 1 1 d . U . . .
O17 O 0.7357(4) 0.3104(4) 0.3798(2) 0.086(3) Uani 1 1 d . U . . .
C87 C 0.8131(6) 0.3510(7) 0.3571(5) 0.160(9) Uani 1 1 d D U . . .
S0AA S 0.5553(2) 0.5632(2) 0.30218(13) 0.0581(16) Uani 0.494(5) 1 d D U P A 1
F40 F 0.4605(8) 0.5862(8) 0.3077(5) 0.132(8) Uani 0.494(5) 1 d D U P A 1
F41 F 0.4701(7) 0.5624(8) 0.2656(4) 0.128(7) Uani 0.494(5) 1 d D U P A 1
F58 F 0.4980(10) 0.6368(7) 0.2796(6) 0.151(9) Uani 0.494(5) 1 d D U P A 1
O2AA O 0.5401(6) 0.5185(5) 0.3175(3) 0.0581(16) Uani 0.494(5) 1 d D U P A 1
O3AA O 0.5759(10) 0.5997(7) 0.3248(5) 0.105(7) Uani 0.494(5) 1 d D U P A 1
O2BA O 0.5829(6) 0.5557(7) 0.2756(3) 0.071(5) Uani 0.494(5) 1 d D U P A 1
C1AA C 0.4952(7) 0.5882(7) 0.2885(5) 0.086(9) Uani 0.494(5) 1 d D U P A 1
S4 S 0.47829(16) 0.14012(15) 0.55053(10) 0.0874(12) Uani 1 1 d D . . . .
F10 F 0.5296(5) 0.1983(5) 0.5915(3) 0.153(5) Uani 1 1 d D . . . .
F11 F 0.5755(5) 0.1682(7) 0.5579(4) 0.213(8) Uani 1 1 d D . . . .
F12 F 0.5522(6) 0.1212(6) 0.5949(4) 0.196(7) Uani 1 1 d D . . . .
O18 O 0.4636(5) 0.1826(4) 0.5328(3) 0.119(4) Uani 1 1 d . . . . .
O19 O 0.4928(7) 0.0962(5) 0.5348(4) 0.166(7) Uani 1 1 d . . . . .
O20 O 0.4415(5) 0.1299(6) 0.5752(3) 0.136(5) Uani 1 1 d . . . . .
C90 C 0.5352(6) 0.1573(6) 0.5744(4) 0.119(6) Uani 1 1 d D U . . .
S8 S 0.2202(2) 0.4798(3) 0.43204(19) 0.060(2) Uani 0.515(9) 1 d D U P B 1
F22 F 0.1574(8) 0.5556(6) 0.4276(5) 0.122(7) Uani 0.515(9) 1 d D U P B 1
F23 F 0.1308(5) 0.4944(6) 0.4526(4) 0.087(4) Uani 0.515(9) 1 d D U P B 1
F24 F 0.1941(10) 0.5386(10) 0.4743(5) 0.148(12) Uani 0.515(9) 1 d D U P B 1
O27 O 0.2664(6) 0.5095(7) 0.4285(4) 0.045(6) Uani 0.515(9) 1 d D U P B 1
O28 O 0.1900(11) 0.4663(12) 0.4017(5) 0.122(13) Uani 0.515(9) 1 d D U P B 1
O29 O 0.2288(9) 0.4398(7) 0.4540(6) 0.042(6) Uani 0.515(9) 1 d D U P B 1
C89 C 0.1748(6) 0.5193(6) 0.4472(4) 0.087(4) Uani 0.515(9) 1 d D U P B 1
O36 O 0.4343(4) 0.0385(4) 0.4901(2) 0.096(3) Uani 1 1 d . . . . .
H36A H 0.4273 0.0351 0.5091 0.144 Uiso 1 1 d R U . . .
H36B H 0.4515 0.0667 0.4898 0.144 Uiso 1 1 d DR U . . .
O33 O 0.3300(6) 0.0276(4) 0.3031(2) 0.126(5) Uani 1 1 d . U . . .
H33A H 0.3065 0.0046 0.3059 0.190 Uiso 1 1 d DR U . . .
H33B H 0.3120 0.0518 0.2935 0.190 Uiso 1 1 d R U . . .
N33 N 0.6105(4) 0.4638(4) 0.4472(3) 0.065(3) Uani 1 1 d . . . . .
C81 C 0.6147(4) 0.4585(4) 0.4217(3) 0.052(3) Uani 1 1 d . . . . .
C82 C 0.6207(4) 0.4526(5) 0.3891(3) 0.056(3) Uani 1 1 d . . . . .
H82A H 0.5857 0.4513 0.3772 0.084 Uiso 1 1 calc R U . . .
H82B H 0.6398 0.4213 0.3859 0.084 Uiso 1 1 calc R U . . .
H82C H 0.6407 0.4811 0.3820 0.084 Uiso 1 1 calc R U . . .
N34 N 0.4422(8) 0.2606(7) 0.3355(5) 0.140(6) Uani 1 1 d . U . . .
C83 C 0.4096(6) 0.2837(5) 0.3874(4) 0.091(5) Uani 1 1 d . U . . .
H83A H 0.3711 0.2884 0.3857 0.137 Uiso 1 1 calc R U . . .
H83B H 0.4272 0.3143 0.3957 0.137 Uiso 1 1 calc R U . . .
H83C H 0.4195 0.2554 0.4012 0.137 Uiso 1 1 calc R U . . .
C84 C 0.4249(7) 0.2738(7) 0.3584(5) 0.094(5) Uani 1 1 d . U . . .
C89A C 0.1727(5) 0.4894(6) 0.4165(3) 0.0395(17) Uani 0.485(9) 1 d D . P B 2
S8A S 0.2265(2) 0.5013(3) 0.44463(14) 0.0395(17) Uani 0.485(9) 1 d D . P B 2
O27A O 0.2397(11) 0.4529(8) 0.4573(7) 0.049(8) Uani 0.485(9) 1 d D . P B 2
O28A O 0.2035(7) 0.5368(7) 0.4655(4) 0.046(5) Uani 0.485(9) 1 d D U P B 2
O29A O 0.2651(6) 0.5230(7) 0.4264(4) 0.038(6) Uani 0.485(9) 1 d D U P B 2
F22A F 0.1308(4) 0.4700(4) 0.4278(2) 0.0395(17) Uani 0.485(9) 1 d D . P B 2
F23A F 0.1565(6) 0.5288(6) 0.3998(4) 0.100(7) Uani 0.485(9) 1 d D . P B 2
F24A F 0.1872(8) 0.4561(7) 0.3957(4) 0.082(7) Uani 0.485(9) 1 d D U P B 2
C1A C 0.5000 0.2470(8) 0.2500 0.342(9) Uani 1 2 d DS TU P . .
F7 F 0.5472(9) 0.2457(11) 0.2382(9) 0.376(11) Uani 1 1 d D U . . .
F8 F 0.4645(11) 0.2162(10) 0.2338(8) 0.348(10) Uani 1 1 d D U . . .
F9 F 0.5061(15) 0.2248(10) 0.2791(4) 0.336(10) Uani 1 1 d D U . . .
S6 S 0.4697(5) 0.3091(4) 0.2567(3) 0.339(7) Uani 1 1 d D U . . .
O1C O 0.4168(5) 0.2979(4) 0.2685(3) 0.361(11) Uani 1 1 d DR U . . .
O1A O 0.5094(5) 0.3290(4) 0.2825(3) 0.331(11) Uani 1 1 d DR U . . .
O1B O 0.4616(5) 0.3330(4) 0.2248(3) 0.332(11) Uani 1 1 d DR U . . .

loop_
_atom_site_aniso_label
_atom_site_aniso_U_11
_atom_site_aniso_U_22
_atom_site_aniso_U_33
_atom_site_aniso_U_23
_atom_site_aniso_U_13
_atom_site_aniso_U_12
Dy1 0.0244(3) 0.0298(3) 0.0304(3) -0.0042(2) 0.0039(2) -0.0028(2)
Dy2 0.0244(3) 0.0239(3) 0.0300(3) -0.0036(2) 0.0042(2) -0.0044(2)
Dy3 0.0123(2) 0.0240(3) 0.0301(3) -0.0069(2) 0.00439(19) 0.00083(19)
Dy4 0.0130(3) 0.0237(3) 0.0314(3) -0.0011(2) 0.0079(2) 0.00118(19)
S1 0.0312(12) 0.0307(12) 0.0368(12) -0.0002(10) 0.0060(10) 0.0051(9)
F1 0.111(7) 0.091(6) 0.068(5) 0.025(4) -0.026(5) 0.017(5)
F2 0.160(9) 0.049(5) 0.118(7) 0.026(5) 0.030(6) 0.046(5)
F3 0.123(7) 0.075(5) 0.091(6) 0.033(5) 0.039(5) -0.002(5)
O1 0.039(4) 0.076(5) 0.047(4) -0.024(4) 0.009(3) -0.024(4)
O2 0.020(3) 0.030(3) 0.039(3) -0.006(3) 0.011(3) 0.001(2)
O3 0.018(3) 0.034(3) 0.041(4) 0.008(3) 0.009(3) 0.007(3)
O4 0.060(5) 0.047(4) 0.039(4) -0.003(3) 0.004(3) 0.034(4)
O5 0.028(3) 0.048(4) 0.039(4) -0.018(3) 0.013(3) -0.018(3)
O6 0.060(5) 0.043(4) 0.045(4) 0.001(3) 0.006(3) 0.024(4)
O7 0.067(5) 0.049(4) 0.041(4) -0.008(3) 0.019(4) -0.032(4)
O8 0.053(5) 0.071(5) 0.058(5) 0.008(4) 0.021(4) 0.028(4)
O9 0.023(3) 0.025(3) 0.041(3) 0.000(3) 0.010(3) 0.001(2)
O10 0.034(4) 0.051(4) 0.051(4) -0.007(3) 0.014(3) 0.009(3)
O11 0.041(4) 0.047(4) 0.056(4) -0.019(4) -0.003(3) -0.001(3)
N1 0.025(4) 0.036(4) 0.045(5) -0.017(4) 0.007(3) -0.004(3)
N2 0.032(4) 0.030(4) 0.037(4) -0.005(3) 0.015(3) -0.009(3)
N3 0.020(4) 0.028(4) 0.033(4) 0.000(3) 0.010(3) 0.000(3)
N4 0.019(4) 0.018(3) 0.031(4) 0.001(3) 0.004(3) 0.000(3)
N5 0.018(4) 0.029(4) 0.027(4) 0.005(3) 0.008(3) 0.000(3)
N6 0.010(3) 0.025(4) 0.033(4) -0.005(3) 0.005(3) 0.003(3)
N7 0.025(4) 0.025(4) 0.029(4) -0.006(3) 0.010(3) -0.005(3)
N8 0.015(4) 0.023(4) 0.032(4) 0.002(3) 0.006(3) 0.000(3)
N9 0.018(4) 0.021(4) 0.041(4) 0.006(3) 0.000(3) 0.003(3)
N10 0.020(4) 0.051(5) 0.032(4) 0.008(4) 0.014(3) 0.007(3)
N11 0.013(3) 0.039(4) 0.031(4) 0.004(3) 0.007(3) 0.002(3)
N12 0.019(4) 0.024(4) 0.028(4) -0.003(3) 0.007(3) 0.000(3)
N13 0.012(3) 0.022(4) 0.028(4) -0.002(3) 0.008(3) 0.000(3)
N14 0.009(3) 0.023(4) 0.036(4) -0.009(3) 0.012(3) -0.001(3)
N15 0.014(3) 0.030(4) 0.037(4) -0.011(3) 0.009(3) 0.005(3)
N16 0.018(4) 0.034(4) 0.035(4) -0.008(3) 0.001(3) 0.003(3)
N17 0.017(4) 0.023(4) 0.032(4) -0.004(3) -0.001(3) -0.003(3)
N18 0.023(4) 0.024(4) 0.023(4) -0.006(3) 0.004(3) -0.006(3)
N19 0.023(4) 0.024(4) 0.022(4) -0.006(3) 0.005(3) 0.003(3)
N20 0.023(4) 0.031(4) 0.033(4) -0.009(3) 0.013(3) -0.004(3)
N21 0.022(4) 0.030(4) 0.037(4) -0.015(3) 0.007(3) -0.005(3)
N22 0.020(4) 0.029(4) 0.038(4) -0.002(3) 0.007(3) -0.004(3)
N23 0.029(4) 0.033(4) 0.030(4) -0.004(3) 0.012(3) -0.011(3)
N24 0.039(5) 0.033(4) 0.031(4) -0.006(3) 0.006(3) -0.022(4)
N25 0.052(5) 0.040(5) 0.035(5) -0.010(4) 0.003(4) 0.026(4)
N26 0.025(4) 0.039(4) 0.034(4) -0.008(4) 0.005(3) 0.003(3)
N27 0.018(4) 0.029(4) 0.037(4) -0.010(3) 0.008(3) 0.001(3)
N28 0.023(4) 0.024(4) 0.030(4) 0.001(3) 0.011(3) 0.000(3)
N29 0.024(4) 0.026(4) 0.034(4) 0.003(3) 0.003(3) 0.001(3)
N30 0.029(4) 0.037(4) 0.027(4) -0.002(3) 0.004(3) -0.006(4)
N31 0.044(5) 0.042(5) 0.022(4) 0.005(3) 0.008(3) 0.003(4)
N32 0.034(4) 0.047(5) 0.032(4) -0.003(4) -0.004(4) 0.011(4)
C1 0.052(7) 0.088(10) 0.064(8) -0.029(7) 0.015(6) -0.032(7)
C2 0.034(6) 0.048(6) 0.058(7) -0.025(5) 0.017(5) -0.011(5)
C3 0.032(6) 0.072(8) 0.079(9) -0.032(7) 0.023(6) -0.025(6)
C4 0.034(6) 0.057(7) 0.084(9) -0.018(6) 0.033(6) -0.025(5)
C5 0.034(6) 0.050(6) 0.053(6) -0.017(5) 0.020(5) -0.010(5)
C6 0.019(5) 0.029(5) 0.046(6) -0.004(4) 0.009(4) -0.004(4)
C7 0.044(6) 0.052(6) 0.041(6) -0.003(5) 0.024(5) -0.021(5)
C8 0.021(4) 0.031(5) 0.028(5) -0.003(4) 0.004(4) -0.003(4)
C9 0.011(4) 0.029(5) 0.026(5) 0.001(4) 0.005(3) 0.004(3)
C10 0.015(4) 0.017(4) 0.034(5) -0.002(4) 0.006(3) 0.004(3)
C11 0.020(4) 0.014(4) 0.037(5) -0.004(4) 0.011(4) -0.002(3)
C12 0.036(5) 0.044(6) 0.031(5) -0.004(4) 0.012(4) -0.011(4)
C13 0.014(4) 0.030(5) 0.028(5) -0.003(4) 0.010(3) -0.001(4)
C14 0.031(5) 0.037(5) 0.032(5) -0.003(4) 0.009(4) -0.006(4)
C15 0.015(4) 0.017(4) 0.035(5) -0.004(4) 0.005(4) 0.003(3)
C16 0.022(4) 0.023(4) 0.036(5) -0.005(4) -0.001(4) 0.004(4)
C17 0.023(5) 0.030(5) 0.040(5) -0.001(4) 0.000(4) -0.002(4)
C18 0.023(5) 0.027(5) 0.047(6) -0.004(4) 0.000(4) -0.006(4)
C19 0.018(4) 0.028(5) 0.038(5) 0.001(4) 0.006(4) 0.002(4)
C20 0.022(5) 0.033(5) 0.042(5) -0.006(4) 0.007(4) -0.008(4)
C21 0.026(5) 0.058(7) 0.052(6) -0.007(5) 0.002(5) 0.018(5)
C22 0.026(5) 0.034(5) 0.055(6) 0.000(5) -0.001(4) 0.009(4)
C23 0.035(6) 0.058(7) 0.067(8) 0.008(6) -0.003(5) 0.023(5)
C24 0.055(7) 0.067(8) 0.048(7) 0.009(6) -0.004(6) 0.026(6)
C25 0.034(5) 0.056(7) 0.040(6) 0.013(5) 0.008(4) 0.011(5)
C26 0.027(5) 0.032(5) 0.034(5) 0.006(4) 0.007(4) 0.000(4)
C27 0.047(7) 0.118(11) 0.035(6) 0.014(7) 0.022(5) 0.023(7)
C28 0.023(5) 0.041(6) 0.036(5) -0.004(4) 0.008(4) 0.003(4)
C29 0.010(4) 0.029(5) 0.027(5) 0.002(4) 0.006(3) 0.000(3)
C30 0.015(4) 0.028(5) 0.029(5) -0.003(4) 0.003(3) 0.003(3)
C31 0.010(4) 0.024(4) 0.030(5) -0.001(4) 0.004(3) -0.001(3)
C32 0.023(5) 0.033(5) 0.028(5) 0.002(4) 0.008(4) 0.008(4)
C33 0.022(4) 0.034(5) 0.027(5) -0.005(4) 0.010(4) 0.003(4)
C34 0.045(6) 0.056(7) 0.039(6) -0.003(5) 0.018(5) 0.019(5)
C35 0.011(4) 0.036(5) 0.047(6) -0.015(4) 0.004(4) 0.003(4)
C36 0.028(5) 0.051(6) 0.052(6) -0.028(5) 0.009(5) 0.013(5)
C37 0.035(6) 0.066(8) 0.067(8) -0.025(6) 0.001(5) 0.033(6)
C38 0.059(8) 0.064(8) 0.060(8) -0.021(6) -0.010(6) 0.048(6)
C39 0.033(6) 0.048(6) 0.054(7) -0.015(5) -0.001(5) 0.010(5)
C40 0.084(9) 0.071(8) 0.049(7) 0.012(6) 0.013(6) 0.052(7)
C41 0.024(5) 0.040(5) 0.038(5) -0.001(4) 0.002(4) -0.010(4)
C42 0.022(5) 0.026(5) 0.032(5) -0.005(4) -0.006(4) 0.007(4)
C43 0.030(5) 0.017(4) 0.051(6) -0.002(4) -0.007(4) -0.006(4)
C44 0.025(5) 0.024(5) 0.030(5) -0.006(4) -0.003(4) -0.006(4)
C45 0.031(5) 0.026(5) 0.030(5) -0.001(4) -0.001(4) 0.003(4)
C46 0.022(4) 0.025(5) 0.032(5) -0.004(4) 0.001(4) 0.003(4)
C47 0.041(6) 0.035(5) 0.032(5) -0.014(4) 0.008(4) -0.011(4)
C48 0.022(5) 0.028(5) 0.036(5) -0.008(4) 0.011(4) -0.005(4)
C49 0.021(5) 0.032(5) 0.038(5) -0.016(4) 0.011(4) -0.010(4)
C50 0.021(5) 0.029(5) 0.039(5) -0.007(4) 0.008(4) -0.005(4)
C51 0.027(5) 0.022(5) 0.038(5) -0.009(4) 0.010(4) -0.006(4)
C52 0.030(5) 0.046(6) 0.039(5) -0.015(5) 0.012(4) -0.004(4)
C53 0.028(5) 0.028(5) 0.032(5) -0.004(4) 0.011(4) -0.002(4)
C54 0.034(5) 0.043(6) 0.047(6) -0.009(5) 0.022(5) -0.016(4)
C55 0.024(5) 0.027(5) 0.038(5) 0.006(4) 0.004(4) -0.006(4)
C56 0.033(5) 0.038(5) 0.039(5) -0.001(4) 0.016(4) -0.010(4)
C57 0.046(7) 0.054(7) 0.061(7) 0.012(6) 0.016(5) -0.032(5)
C58 0.078(9) 0.060(8) 0.049(7) -0.007(6) 0.014(6) -0.043(7)
C59 0.076(8) 0.060(7) 0.031(6) 0.001(5) 0.010(5) -0.043(6)
C60 0.100(8) 0.092(8) 0.075(7) -0.006(6) 0.032(6) -0.053(7)
C61 0.119(9) 0.101(8) 0.076(8) 0.008(7) 0.025(7) 0.056(7)
C62 0.112(12) 0.096(11) 0.035(6) 0.013(7) 0.020(7) 0.072(9)
C63 0.138(15) 0.113(13) 0.062(9) 0.010(8) 0.022(9) 0.099(12)
C64 0.122(14) 0.108(12) 0.071(10) 0.021(9) 0.034(9) 0.078(11)
C65 0.072(9) 0.078(9) 0.044(7) 0.002(6) 0.010(6) 0.038(7)
C66 0.034(5) 0.036(5) 0.040(6) -0.004(4) 0.008(4) 0.009(4)
C67 0.054(7) 0.079(9) 0.043(6) 0.015(6) 0.017(5) 0.026(6)
C68 0.030(5) 0.035(5) 0.035(5) 0.004(4) 0.008(4) -0.001(4)
C69 0.023(5) 0.028(5) 0.039(5) -0.004(4) 0.007(4) -0.002(4)
C70 0.029(5) 0.020(4) 0.030(5) 0.002(4) 0.001(4) 0.001(4)
C71 0.025(5) 0.033(5) 0.033(5) -0.004(4) 0.008(4) -0.008(4)
C72 0.030(5) 0.040(6) 0.037(5) 0.005(4) 0.008(4) 0.001(4)
C73 0.029(5) 0.038(5) 0.033(5) -0.001(4) 0.007(4) 0.006(4)
C74 0.081(9) 0.055(7) 0.040(6) 0.012(5) 0.017(6) 0.025(6)
C75 0.026(5) 0.040(6) 0.034(5) 0.004(4) 0.000(4) 0.005(4)
C76 0.054(7) 0.052(7) 0.041(6) 0.010(5) 0.004(5) 0.012(5)
C77 0.079(9) 0.063(8) 0.051(7) 0.016(6) 0.004(6) 0.030(7)
C78 0.075(9) 0.058(8) 0.075(9) 0.016(7) 0.020(7) 0.018(7)
C79 0.048(7) 0.050(7) 0.050(7) 0.009(5) 0.010(5) 0.018(5)
C80 0.070(7) 0.054(6) 0.060(6) 0.010(5) 0.015(5) 0.026(5)
C85 0.070(8) 0.042(7) 0.072(9) 0.019(6) 0.018(7) 0.014(6)
S5 0.125(7) 0.085(6) 0.069(5) -0.003(4) -0.008(5) -0.023(5)
F16 0.079(11) 0.168(18) 0.080(11) 0.026(11) 0.017(9) -0.075(12)
F17 0.119(13) 0.101(11) 0.110(12) 0.013(10) -0.024(10) -0.022(10)
F18 0.073(11) 0.082(12) 0.149(16) -0.027(11) 0.004(10) 0.009(9)
O24 0.143(17) 0.119(15) 0.140(16) 0.034(13) -0.018(14) -0.029(13)
O25 0.099(17) 0.20(3) 0.074(14) -0.036(16) 0.044(13) 0.005(17)
O26 0.093(17) 0.15(2) 0.100(17) 0.036(16) -0.045(14) -0.059(16)
C86 0.055(10) 0.059(10) 0.074(10) 0.002(8) -0.004(8) 0.005(8)
S7 0.0334(13) 0.0406(14) 0.0474(14) 0.0092(11) 0.0073(11) 0.0003(11)
F19 0.061(5) 0.067(5) 0.187(9) 0.049(5) 0.061(5) 0.041(4)
F20 0.158(10) 0.168(11) 0.107(8) -0.055(7) 0.038(7) 0.065(9)
F21 0.088(6) 0.092(6) 0.249(13) 0.095(8) 0.114(8) 0.034(5)
O21 0.042(5) 0.046(5) 0.150(9) 0.028(5) 0.034(5) 0.003(4)
O22 0.126(10) 0.138(10) 0.076(7) -0.016(7) -0.040(7) 0.029(8)
O23 0.050(4) 0.039(4) 0.063(5) 0.013(4) 0.021(4) 0.011(3)
C88 0.057(6) 0.056(6) 0.077(7) 0.007(6) 0.012(6) 0.014(5)
S2 0.0337(13) 0.0656(17) 0.0360(13) 0.0037(12) 0.0038(11) -0.0037(12)
F4 0.079(5) 0.113(6) 0.058(4) -0.004(4) 0.007(4) 0.048(5)
F5 0.067(5) 0.099(6) 0.071(5) 0.021(4) 0.034(4) 0.005(4)
F6 0.096(6) 0.116(7) 0.077(5) -0.042(5) 0.013(5) -0.019(5)
O12 0.039(4) 0.107(7) 0.044(4) 0.020(4) 0.003(3) 0.005(4)
O13 0.047(5) 0.063(5) 0.070(5) -0.015(4) 0.000(4) -0.011(4)
O14 0.063(5) 0.085(6) 0.045(4) 0.016(4) 0.006(4) -0.014(5)
C92 0.040(6) 0.079(9) 0.041(6) 0.005(6) -0.003(5) -0.001(6)
S3 0.0486(16) 0.075(2) 0.0436(15) 0.0021(14) 0.0172(12) 0.0159(14)
F13 0.179(11) 0.165(10) 0.212(12) 0.071(10) 0.083(10) -0.011(9)
F14 0.129(10) 0.252(15) 0.222(13) 0.036(12) -0.056(10) -0.045(10)
F15 0.133(9) 0.114(8) 0.274(13) 0.071(9) 0.113(9) 0.066(7)
O15 0.147(10) 0.094(8) 0.125(9) -0.019(7) 0.042(8) -0.010(7)
O16 0.185(12) 0.211(13) 0.068(7) -0.002(8) 0.014(8) 0.019(11)
O17 0.095(7) 0.093(7) 0.077(6) -0.013(5) 0.047(5) -0.033(6)
C87 0.157(12) 0.161(13) 0.164(12) 0.013(9) 0.035(9) -0.010(9)
S0AA 0.061(2) 0.059(2) 0.057(2) -0.0062(16) 0.0173(16) -0.0108(16)
F40 0.182(16) 0.105(13) 0.115(13) 0.003(11) 0.044(12) 0.024(12)
F41 0.078(11) 0.147(14) 0.160(15) 0.062(13) 0.013(11) -0.012(11)
F58 0.168(17) 0.115(14) 0.172(16) 0.032(13) 0.033(14) 0.037(13)
O2AA 0.061(2) 0.059(2) 0.057(2) -0.0062(16) 0.0173(16) -0.0108(16)
O3AA 0.146(16) 0.073(12) 0.095(13) -0.027(10) 0.001(12) -0.021(12)
O2BA 0.080(11) 0.077(11) 0.063(9) -0.010(8) 0.048(8) -0.005(9)
C1AA 0.087(12) 0.079(12) 0.093(12) 0.002(9) 0.018(9) 0.001(9)
S4 0.081(3) 0.075(2) 0.100(3) 0.014(2) -0.017(2) 0.003(2)
F10 0.137(10) 0.149(11) 0.164(11) -0.041(9) -0.018(9) -0.009(8)
F11 0.089(9) 0.261(19) 0.30(2) 0.028(16) 0.061(11) -0.038(10)
F12 0.155(12) 0.205(15) 0.208(15) 0.087(12) -0.080(11) -0.002(11)
O18 0.153(11) 0.080(7) 0.116(9) 0.041(7) -0.021(8) 0.002(7)
O19 0.200(16) 0.095(9) 0.189(15) -0.062(10) -0.046(12) 0.067(10)
O20 0.083(8) 0.184(14) 0.149(12) 0.017(10) 0.041(8) -0.037(9)
C90 0.121(10) 0.115(10) 0.120(10) 0.002(8) 0.008(8) 0.011(8)
S8 0.031(3) 0.074(5) 0.077(5) 0.037(4) 0.017(3) 0.011(3)
F22 0.128(13) 0.094(11) 0.145(15) 0.024(11) 0.021(12) 0.054(10)
F23 0.051(6) 0.106(8) 0.110(8) -0.003(7) 0.033(6) 0.006(6)
F24 0.141(18) 0.130(16) 0.17(2) -0.032(15) 0.020(15) -0.007(13)
O27 0.044(6) 0.046(6) 0.046(6) 0.001(2) 0.009(2) 0.000(2)
O28 0.122(13) 0.122(13) 0.121(13) 0.000(2) 0.012(2) 0.000(2)
O29 0.023(10) 0.042(11) 0.061(11) 0.003(9) 0.002(8) -0.001(9)
C89 0.051(6) 0.106(8) 0.110(8) -0.003(7) 0.033(6) 0.006(6)
O36 0.103(8) 0.119(9) 0.067(6) -0.005(6) 0.013(6) 0.032(7)
O33 0.212(12) 0.106(8) 0.057(6) -0.001(6) -0.007(7) -0.073(8)
N33 0.057(7) 0.057(7) 0.078(8) -0.005(6) -0.004(6) 0.000(5)
C81 0.033(6) 0.044(7) 0.077(9) -0.002(6) 0.002(6) 0.004(5)
C82 0.027(6) 0.058(7) 0.082(9) -0.004(6) -0.001(5) -0.003(5)
N34 0.135(12) 0.134(12) 0.151(13) 0.000(11) 0.015(11) -0.044(10)
C83 0.063(8) 0.056(8) 0.148(13) 0.021(9) -0.023(9) 0.005(7)
C84 0.085(8) 0.087(8) 0.110(9) -0.004(8) 0.008(7) -0.023(7)
C89A 0.024(3) 0.053(4) 0.041(3) -0.010(2) 0.005(2) -0.011(2)
S8A 0.024(3) 0.053(4) 0.041(3) -0.010(2) 0.005(2) -0.011(2)
O27A 0.037(13) 0.042(13) 0.066(14) 0.016(11) -0.001(9) -0.025(10)
O28A 0.046(5) 0.047(5) 0.047(5) -0.003(2) 0.007(2) 0.000(2)
O29A 0.037(6) 0.038(6) 0.039(6) 0.001(2) 0.007(2) 0.000(2)
F22A 0.024(3) 0.053(4) 0.041(3) -0.010(2) 0.005(2) -0.011(2)
F23A 0.077(11) 0.103(13) 0.106(14) 0.055(12) -0.054(10) -0.009(10)
F24A 0.083(7) 0.082(7) 0.081(7) -0.001(2) 0.007(2) -0.001(2)
C1A 0.349(11) 0.335(10) 0.341(11) 0.000 0.028(7) 0.000
F7 0.376(12) 0.369(14) 0.384(14) -0.015(9) 0.050(8) -0.003(8)
F8 0.355(13) 0.340(12) 0.345(13) -0.005(8) 0.021(8) 0.003(8)
F9 0.329(13) 0.330(13) 0.344(11) -0.003(7) 0.020(8) -0.004(9)
S6 0.345(10) 0.332(9) 0.337(9) -0.020(6) 0.026(7) -0.002(6)
O1C 0.355(12) 0.365(14) 0.366(14) -0.002(9) 0.050(8) -0.007(8)
O1A 0.333(13) 0.334(13) 0.325(12) -0.016(8) 0.025(8) 0.007(8)
O1B 0.333(14) 0.336(13) 0.327(12) -0.003(8) 0.028(8) -0.007(9)

loop_
_atom_type_symbol
_atom_type_description
_atom_type_scat_dispersion_real
_atom_type_scat_dispersion_imag
_atom_type_scat_source
C C 0.0181 0.0091 'International Tables Vol C Tables 4.2.6.8 and 6.1.1.4'
H H 0.0000 0.0000 'International Tables Vol C Tables 4.2.6.8 and 6.1.1.4'
Dy Dy -9.8046 9.8477 'International Tables Vol C Tables 4.2.6.8 and 6.1.1.4'
F F 0.0727 0.0534 'International Tables Vol C Tables 4.2.6.8 and 6.1.1.4'
N N 0.0311 0.0180 'International Tables Vol C Tables 4.2.6.8 and 6.1.1.4'
O O 0.0492 0.0322 'International Tables Vol C Tables 4.2.6.8 and 6.1.1.4'
S S 0.3331 0.5567 'International Tables Vol C Tables 4.2.6.8 and 6.1.1.4'

loop_
_geom_angle_atom_site_label_1
_geom_angle_atom_site_label_2
_geom_angle_atom_site_label_3
_geom_angle
_geom_angle_site_symmetry_1
_geom_angle_site_symmetry_3
_geom_angle_publ_flag
O1 Dy1 N1 66.2(2) . . ?
O1 Dy1 N3 128.8(2) . . ?
O1 Dy1 N4 162.9(2) . . ?
O1 Dy1 N29 90.9(3) . . ?
O1 Dy1 N30 74.2(2) . . ?
O1 Dy1 N32 86.1(3) . . ?
O8 Dy1 O1 100.1(3) . . ?
O8 Dy1 N1 80.6(3) . . ?
O8 Dy1 N3 76.4(3) . . ?
O8 Dy1 N4 87.6(3) . . ?
O8 Dy1 N29 162.8(3) . . ?
O8 Dy1 N30 127.5(3) . . ?
O8 Dy1 N32 65.1(3) . . ?
N1 Dy1 N32 131.3(3) . . ?
N3 Dy1 N1 62.8(2) . . ?
N3 Dy1 N30 147.0(2) . . ?
N3 Dy1 N32 132.5(2) . . ?
N4 Dy1 N1 130.5(2) . . ?
N4 Dy1 N3 67.7(2) . . ?
N4 Dy1 N29 85.6(2) . . ?
N4 Dy1 N30 89.0(2) . . ?
N4 Dy1 N32 83.4(2) . . ?
N29 Dy1 N1 91.9(2) . . ?
N29 Dy1 N3 86.4(2) . . ?
N29 Dy1 N30 68.2(2) . . ?
N29 Dy1 N32 129.5(2) . . ?
N30 Dy1 N1 135.2(2) . . ?
N30 Dy1 N32 62.5(2) . . ?
O6 Dy2 N21 87.2(3) . . ?
O6 Dy2 N22 74.2(2) . . ?
O6 Dy2 N24 78.3(3) . . ?
O6 Dy2 N25 66.8(2) . . ?
O6 Dy2 N27 129.7(2) . . ?
O6 Dy2 N28 160.4(2) . . ?
O7 Dy2 O6 101.5(3) . . ?
O7 Dy2 N21 161.7(2) . . ?
O7 Dy2 N22 129.5(2) . . ?
O7 Dy2 N24 66.3(2) . . ?
O7 Dy2 N25 82.4(3) . . ?
O7 Dy2 N27 74.5(2) . . ?
O7 Dy2 N28 88.8(3) . . ?
N21 Dy2 N22 68.2(2) . . ?
N21 Dy2 N24 131.7(2) . . ?
N21 Dy2 N25 86.4(3) . . ?
N21 Dy2 N27 87.5(2) . . ?
N24 Dy2 N22 63.6(2) . . ?
N24 Dy2 N25 126.8(3) . . ?
N25 Dy2 N22 134.1(2) . . ?
N27 Dy2 N22 146.1(2) . . ?
N27 Dy2 N24 136.3(2) . . ?
N27 Dy2 N25 63.0(2) . . ?
N28 Dy2 N21 87.9(2) . . ?
N28 Dy2 N22 86.4(2) . . ?
N28 Dy2 N24 91.0(2) . . ?
N28 Dy2 N25 131.8(2) . . ?
N28 Dy2 N27 68.9(2) . . ?
O4 Dy3 N13 163.1(2) . . ?
O4 Dy3 N14 128.8(2) . . ?
O4 Dy3 N16 66.4(2) . . ?
O4 Dy3 N17 77.8(2) . . ?
O4 Dy3 N19 75.2(2) . . ?
O4 Dy3 N20 87.0(3) . . ?
O5 Dy3 O4 95.6(3) . . ?
O5 Dy3 N13 92.2(2) . . ?
O5 Dy3 N14 77.1(2) . . ?
O5 Dy3 N16 77.6(2) . . ?
O5 Dy3 N17 65.9(2) . . ?
O5 Dy3 N19 128.3(2) . . ?
O5 Dy3 N20 163.0(2) . . ?
N13 Dy3 N14 67.6(2) . . ?
N13 Dy3 N16 130.2(2) . . ?
N13 Dy3 N17 91.9(2) . . ?
N13 Dy3 N19 88.1(2) . . ?
N16 Dy3 N14 62.6(2) . . ?
N16 Dy3 N17 125.2(2) . . ?
N16 Dy3 N19 136.0(2) . . ?
N17 Dy3 N14 136.9(2) . . ?
N19 Dy3 N14 146.8(2) . . ?
N19 Dy3 N17 62.4(2) . . ?
N20 Dy3 N13 89.9(2) . . ?
N20 Dy3 N14 88.2(2) . . ?
N20 Dy3 N16 88.2(2) . . ?
N20 Dy3 N17 130.9(2) . . ?
N20 Dy3 N19 68.7(2) . . ?
O2 Dy4 O3 139.6(2) . . ?
O2 Dy4 O9 69.60(18) . . ?
O2 Dy4 N5 146.4(2) . . ?
O2 Dy4 N6 125.5(2) . . ?
O2 Dy4 N8 66.0(2) . . ?
O2 Dy4 N9 103.1(2) . . ?
O2 Dy4 N11 70.5(2) . . ?
O2 Dy4 N12 74.6(2) . . ?
O3 Dy4 O9 70.02(19) . . ?
O3 Dy4 N5 72.4(2) . . ?
O3 Dy4 N6 68.8(2) . . ?
O3 Dy4 N8 100.5(2) . . ?
O3 Dy4 N9 65.4(2) . . ?
O3 Dy4 N11 125.3(2) . . ?
O3 Dy4 N12 144.4(2) . . ?
N5 Dy4 O9 139.7(2) . . ?
N5 Dy4 N12 77.6(2) . . ?
N6 Dy4 O9 110.2(2) . . ?
N6 Dy4 N5 67.9(2) . . ?
N6 Dy4 N8 62.8(2) . . ?
N6 Dy4 N9 129.7(2) . . ?
N6 Dy4 N12 82.5(2) . . ?
N8 Dy4 O9 72.7(2) . . ?
N8 Dy4 N5 129.0(2) . . ?
N8 Dy4 N12 83.8(2) . . ?
N9 Dy4 O9 72.4(2) . . ?
N9 Dy4 N5 79.2(2) . . ?
N9 Dy4 N8 145.0(2) . . ?
N9 Dy4 N12 127.0(2) . . ?
N11 Dy4 O9 108.9(2) . . ?
N11 Dy4 N5 81.6(2) . . ?
N11 Dy4 N6 140.9(2) . . ?
N11 Dy4 N8 132.5(2) . . ?
N11 Dy4 N9 62.8(2) . . ?
N11 Dy4 N12 67.0(2) . . ?
N12 Dy4 O9 142.7(2) . . ?
O9 S1 C85 103.1(5) . . ?
O10 S1 O9 114.4(4) . . ?
O10 S1 O11 115.0(4) . . ?
O10 S1 C85 104.1(5) . . ?
O11 S1 O9 114.6(4) . . ?
O11 S1 C85 103.5(6) . . ?
Dy1 O1 H1 125.0(17) . . ?
C1 O1 Dy1 125.0(6) . . ?
C1 O1 H1 109.8(17) . . ?
Dy4 O2 H2 128.9(19) . . ?
C20 O2 Dy4 120.0(5) . . ?
C20 O2 H2 108.4(18) . . ?
Dy4 O3 H3 126.2(16) . . ?
C21 O3 Dy4 123.8(5) . . ?
C21 O3 H3 109.8(16) . . ?
Dy3 O4 H4 124.4(18) . . ?
C40 O4 Dy3 125.9(6) . . ?
C40 O4 H4 108.7(18) . . ?
Dy3 O5 H5 123.8(16) . . ?
C41 O5 Dy3 125.6(5) . . ?
C41 O5 H5 110.4(16) . . ?
Dy2 O6 H6 122.7(17) . . ?
C61 O6 Dy2 125.0(7) . . ?
C61 O6 H6 109.2(17) . . ?
Dy2 O7 H7 121.3(14) . . ?
C60 O7 Dy2 124.3(7) . . ?
C60 O7 H7 106.9(19) . . ?
Dy1 O8 H8 126.1(18) . . ?
C80 O8 Dy1 124.6(6) . . ?
C80 O8 H8 108.4(18) . . ?
S1 O9 Dy4 144.2(4) . . ?
C2 N1 Dy1 118.0(6) . . ?
C6 N1 Dy1 122.5(5) . . ?
C6 N1 C2 119.5(8) . . ?
N3 N2 C7 119.2(7) . . ?
C6 N2 N3 116.6(7) . . ?
C6 N2 C7 124.1(7) . . ?
N2 N3 Dy1 121.7(5) . . ?
C8 N3 Dy1 119.1(6) . . ?
C8 N3 N2 119.1(7) . . ?
C9 N4 Dy1 115.0(5) . . ?
C9 N4 C11 104.3(6) . . ?
C11 N4 Dy1 140.5(5) . . ?
C10 N5 Dy4 112.1(5) . . ?
C11 N5 Dy4 139.7(5) . . ?
C11 N5 C10 105.6(7) . . ?
N7 N6 Dy4 120.9(5) . . ?
C13 N6 Dy4 118.2(5) . . ?
C13 N6 N7 120.4(7) . . ?
N6 N7 C14 120.1(7) . . ?
N6 N7 C15 115.2(6) . . ?
C15 N7 C14 124.5(7) . . ?
C15 N8 Dy4 121.7(5) . . ?
C15 N8 C19 118.7(7) . . ?
C19 N8 Dy4 119.3(5) . . ?
C22 N9 Dy4 119.6(6) . . ?
C26 N9 Dy4 122.0(5) . . ?
C26 N9 C22 118.4(8) . . ?
N11 N10 C26 115.7(7) . . ?
N11 N10 C27 120.6(8) . . ?
C26 N10 C27 121.9(8) . . ?
N10 N11 Dy4 119.6(5) . . ?
C28 N11 Dy4 121.0(6) . . ?
C28 N11 N10 119.3(7) . . ?
C29 N12 Dy4 113.1(5) . . ?
C31 N12 Dy4 142.4(5) . . ?
C31 N12 C29 104.5(6) . . ?
C30 N13 Dy3 114.8(5) . . ?
C31 N13 Dy3 141.0(5) . . ?
C31 N13 C30 104.2(6) . . ?
N15 N14 Dy3 122.0(5) . . ?
C33 N14 Dy3 119.1(5) . . ?
C33 N14 N15 118.9(7) . . ?
N14 N15 C34 120.0(7) . . ?
N14 N15 C35 115.1(7) . . ?
C35 N15 C34 124.8(7) . . ?
C35 N16 Dy3 123.0(6) . . ?
C35 N16 C39 117.8(8) . . ?
C39 N16 Dy3 119.0(6) . . ?
C42 N17 Dy3 119.4(5) . . ?
C46 N17 Dy3 122.5(5) . . ?
C46 N17 C42 117.8(7) . . ?
N19 N18 C46 115.5(6) . . ?
N19 N18 C47 119.8(6) . . ?
C46 N18 C47 123.9(7) . . ?
N18 N19 Dy3 123.0(5) . . ?
C48 N19 Dy3 117.9(5) . . ?
C48 N19 N18 119.2(7) . . ?
C49 N20 Dy3 113.2(5) . . ?
C51 N20 Dy3 142.1(6) . . ?
C51 N20 C49 104.7(7) . . ?
C50 N21 Dy2 113.9(5) . . ?
C51 N21 Dy2 141.4(6) . . ?
C51 N21 C50 104.7(7) . . ?
N23 N22 Dy2 121.3(5) . . ?
C53 N22 Dy2 118.8(6) . . ?
C53 N22 N23 119.9(7) . . ?
N22 N23 C54 119.7(7) . . ?
C55 N23 N22 115.6(7) . . ?
C55 N23 C54 124.4(7) . . ?
C55 N24 Dy2 121.8(5) . . ?
C59 N24 Dy2 119.7(6) . . ?
C59 N24 C55 118.2(8) . . ?
C62 N25 Dy2 118.0(7) . . ?
C66 N25 Dy2 121.9(6) . . ?
C66 N25 C62 119.7(8) . . ?
N27 N26 C67 120.7(8) . . ?
C66 N26 N27 114.0(7) . . ?
C66 N26 C67 125.3(8) . . ?
N26 N27 Dy2 122.3(5) . . ?
C68 N27 Dy2 119.0(6) . . ?
C68 N27 N26 118.6(7) . . ?
C69 N28 Dy2 112.7(5) . . ?
C71 N28 Dy2 144.0(6) . . ?
C71 N28 C69 103.3(7) . . ?
C70 N29 Dy1 112.8(5) . . ?
C71 N29 Dy1 143.0(6) . . ?
C71 N29 C70 104.1(7) . . ?
N31 N30 Dy1 120.9(5) . . ?
C73 N30 Dy1 118.9(6) . . ?
C73 N30 N31 120.1(7) . . ?
N30 N31 C74 119.3(8) . . ?
N30 N31 C75 115.1(7) . . ?
C75 N31 C74 124.4(8) . . ?
C75 N32 Dy1 122.2(6) . . ?
C79 N32 Dy1 118.7(6) . . ?
C79 N32 C75 119.1(9) . . ?
O1 C1 H1A 109.4 . . ?
O1 C1 H1B 109.4 . . ?
O1 C1 C2 111.3(9) . . ?
H1A C1 H1B 108.0 . . ?
C2 C1 H1A 109.4 . . ?
C2 C1 H1B 109.4 . . ?
N1 C2 C1 118.0(9) . . ?
N1 C2 C3 121.3(10) . . ?
C3 C2 C1 120.7(9) . . ?
C2 C3 H3A 121.0 . . ?
C4 C3 C2 118.1(10) . . ?
C4 C3 H3A 121.0 . . ?
C3 C4 H4A 119.6 . . ?
C5 C4 C3 120.8(10) . . ?
C5 C4 H4A 119.6 . . ?
C4 C5 H5A 120.0 . . ?
C4 C5 C6 120.0(10) . . ?
C6 C5 H5A 120.0 . . ?
N1 C6 N2 116.3(7) . . ?
N1 C6 C5 120.3(8) . . ?
N2 C6 C5 123.4(9) . . ?
N2 C7 H7A 109.5 . . ?
N2 C7 H7B 109.5 . . ?
N2 C7 H7C 109.5 . . ?
H7A C7 H7B 109.5 . . ?
H7A C7 H7C 109.5 . . ?
H7B C7 H7C 109.5 . . ?
N3 C8 H8A 121.7 . . ?
N3 C8 C9 116.6(8) . . ?
C9 C8 H8A 121.7 . . ?
N4 C9 C8 121.6(7) . . ?
N4 C9 C10 108.9(7) . . ?
C10 C9 C8 129.4(8) . . ?
N5 C10 C9 108.0(7) . . ?
N5 C10 C13 122.4(7) . . ?
C9 C10 C13 129.6(7) . . ?
N4 C11 C12 121.0(7) . . ?
N5 C11 N4 113.2(7) . . ?
N5 C11 C12 125.8(7) . . ?
C11 C12 H12A 109.5 . . ?
C11 C12 H12B 109.5 . . ?
C11 C12 H12C 109.5 . . ?
H12A C12 H12B 109.5 . . ?
H12A C12 H12C 109.5 . . ?
H12B C12 H12C 109.5 . . ?
N6 C13 C10 118.1(7) . . ?
N6 C13 H13 120.9 . . ?
C10 C13 H13 120.9 . . ?
N7 C14 H14A 109.5 . . ?
N7 C14 H14B 109.5 . . ?
N7 C14 H14C 109.5 . . ?
H14A C14 H14B 109.5 . . ?
H14A C14 H14C 109.5 . . ?
H14B C14 H14C 109.5 . . ?
N7 C15 C16 121.9(8) . . ?
N8 C15 N7 116.9(7) . . ?
N8 C15 C16 121.2(7) . . ?
C15 C16 H16 120.4 . . ?
C17 C16 C15 119.2(8) . . ?
C17 C16 H16 120.4 . . ?
C16 C17 H17 120.3 . . ?
C16 C17 C18 119.4(8) . . ?
C18 C17 H17 120.3 . . ?
C17 C18 H18 120.9 . . ?
C19 C18 C17 118.3(8) . . ?
C19 C18 H18 120.9 . . ?
N8 C19 C18 123.1(8) . . ?
N8 C19 C20 117.0(7) . . ?
C18 C19 C20 119.9(8) . . ?
O2 C20 C19 111.0(7) . . ?
O2 C20 H20A 109.4 . . ?
O2 C20 H20B 109.4 . . ?
C19 C20 H20A 109.4 . . ?
C19 C20 H20B 109.4 . . ?
H20A C20 H20B 108.0 . . ?
O3 C21 H21A 109.7 . . ?
O3 C21 H21B 109.7 . . ?
O3 C21 C22 109.9(7) . . ?
H21A C21 H21B 108.2 . . ?
C22 C21 H21A 109.7 . . ?
C22 C21 H21B 109.7 . . ?
N9 C22 C21 119.4(8) . . ?
N9 C22 C23 121.8(9) . . ?
C23 C22 C21 118.8(9) . . ?
C22 C23 H23 120.7 . . ?
C24 C23 C22 118.5(9) . . ?
C24 C23 H23 120.7 . . ?
C23 C24 H24 120.3 . . ?
C25 C24 C23 119.4(10) . . ?
C25 C24 H24 120.3 . . ?
C24 C25 H25 120.4 . . ?
C24 C25 C26 119.2(10) . . ?
C26 C25 H25 120.4 . . ?
N9 C26 N10 115.2(7) . . ?
N9 C26 C25 122.6(8) . . ?
C25 C26 N10 122.2(8) . . ?
N10 C27 H27A 109.5 . . ?
N10 C27 H27B 109.5 . . ?
N10 C27 H27C 109.5 . . ?
H27A C27 H27B 109.5 . . ?
H27A C27 H27C 109.5 . . ?
H27B C27 H27C 109.5 . . ?
N11 C28 H28 121.6 . . ?
N11 C28 C29 116.8(8) . . ?
C29 C28 H28 121.6 . . ?
N12 C29 C28 122.1(7) . . ?
N12 C29 C30 108.9(7) . . ?
C30 C29 C28 129.0(8) . . ?
N13 C30 C29 108.5(7) . . ?
N13 C30 C33 121.9(7) . . ?
C29 C30 C33 129.6(8) . . ?
N12 C31 N13 114.0(7) . . ?
N12 C31 C32 124.1(7) . . ?
N13 C31 C32 121.9(7) . . ?
C31 C32 H32A 109.5 . . ?
C31 C32 H32B 109.5 . . ?
C31 C32 H32C 109.5 . . ?
H32A C32 H32B 109.5 . . ?
H32A C32 H32C 109.5 . . ?
H32B C32 H32C 109.5 . . ?
N14 C33 C30 116.5(8) . . ?
N14 C33 H33 121.7 . . ?
C30 C33 H33 121.7 . . ?
N15 C34 H34A 109.5 . . ?
N15 C34 H34B 109.5 . . ?
N15 C34 H34C 109.5 . . ?
H34A C34 H34B 109.5 . . ?
H34A C34 H34C 109.5 . . ?
H34B C34 H34C 109.5 . . ?
N15 C35 C36 120.8(9) . . ?
N16 C35 N15 116.7(7) . . ?
N16 C35 C36 122.5(9) . . ?
C35 C36 H36 120.9 . . ?
C37 C36 C35 118.3(10) . . ?
C37 C36 H36 120.9 . . ?
C36 C37 H37 119.3 . . ?
C36 C37 C38 121.3(9) . . ?
C38 C37 H37 119.3 . . ?
C37 C38 H38 121.3 . . ?
C37 C38 C39 117.4(10) . . ?
C39 C38 H38 121.3 . . ?
N16 C39 C38 122.7(10) . . ?
N16 C39 C40 117.0(8) . . ?
C38 C39 C40 120.3(10) . . ?
O4 C40 C39 111.4(9) . . ?
O4 C40 H40 124.3 . . ?
C39 C40 H40 124.3 . . ?
O5 C41 H41A 109.4 . . ?
O5 C41 H41B 109.4 . . ?
O5 C41 C42 111.2(7) . . ?
H41A C41 H41B 108.0 . . ?
C42 C41 H41A 109.4 . . ?
C42 C41 H41B 109.4 . . ?
N17 C42 C41 117.3(7) . . ?
N17 C42 C43 122.8(8) . . ?
C43 C42 C41 119.9(8) . . ?
C42 C43 H43 120.8 . . ?
C44 C43 C42 118.4(8) . . ?
C44 C43 H43 120.8 . . ?
C43 C44 H44 119.6 . . ?
C43 C44 C45 120.8(8) . . ?
C45 C44 H44 119.6 . . ?
C44 C45 H45 120.9 . . ?
C44 C45 C46 118.1(8) . . ?
C46 C45 H45 120.9 . . ?
N17 C46 N18 116.3(7) . . ?
N17 C46 C45 122.0(8) . . ?
N18 C46 C45 121.7(8) . . ?
N18 C47 H47A 109.5 . . ?
N18 C47 H47B 109.5 . . ?
N18 C47 H47C 109.5 . . ?
H47A C47 H47B 109.5 . . ?
H47A C47 H47C 109.5 . . ?
H47B C47 H47C 109.5 . . ?
N19 C48 H48 121.8 . . ?
N19 C48 C49 116.5(7) . . ?
C49 C48 H48 121.8 . . ?
N20 C49 C48 123.8(7) . . ?
N20 C49 C50 108.2(7) . . ?
C50 C49 C48 128.0(8) . . ?
N21 C50 C49 108.8(7) . . ?
N21 C50 C53 121.9(8) . . ?
C49 C50 C53 129.2(8) . . ?
N20 C51 C52 122.2(8) . . ?
N21 C51 N20 113.6(7) . . ?
N21 C51 C52 124.2(8) . . ?
C51 C52 H52A 109.5 . . ?
C51 C52 H52B 109.5 . . ?
C51 C52 H52C 109.5 . . ?
H52A C52 H52B 109.5 . . ?
H52A C52 H52C 109.5 . . ?
H52B C52 H52C 109.5 . . ?
N22 C53 C50 117.1(8) . . ?
N22 C53 H53 121.4 . . ?
C50 C53 H53 121.4 . . ?
N23 C54 H54A 109.5 . . ?
N23 C54 H54B 109.5 . . ?
N23 C54 H54C 109.5 . . ?
H54A C54 H54B 109.5 . . ?
H54A C54 H54C 109.5 . . ?
H54B C54 H54C 109.5 . . ?
N23 C55 C56 121.5(8) . . ?
N24 C55 N23 117.3(7) . . ?
N24 C55 C56 121.2(8) . . ?
C55 C56 H56 120.7 . . ?
C57 C56 C55 118.7(9) . . ?
C57 C56 H56 120.7 . . ?
C56 C57 H57 119.8 . . ?
C56 C57 C58 120.4(9) . . ?
C58 C57 H57 119.8 . . ?
C57 C58 H58 121.0 . . ?
C59 C58 C57 118.0(10) . . ?
C59 C58 H58 121.0 . . ?
N24 C59 C58 123.4(10) . . ?
N24 C59 C60 117.7(9) . . ?
C58 C59 C60 118.9(10) . . ?
O7 C60 C59 110.9(10) . . ?
O7 C60 H60A 109.5 . . ?
O7 C60 H60B 109.5 . . ?
C59 C60 H60A 109.5 . . ?
C59 C60 H60B 109.5 . . ?
H60A C60 H60B 108.0 . . ?
O6 C61 H61A 109.9 . . ?
O6 C61 H61B 109.9 . . ?
O6 C61 C62 109.0(11) . . ?
H61A C61 H61B 108.3 . . ?
C62 C61 H61A 109.9 . . ?
C62 C61 H61B 109.9 . . ?
N25 C62 C61 119.4(10) . . ?
N25 C62 C63 123.2(11) . . ?
C63 C62 C61 117.3(11) . . ?
C62 C63 H63 121.8 . . ?
C62 C63 C64 116.4(12) . . ?
C64 C63 H63 121.8 . . ?
C63 C64 H64 118.9 . . ?
C65 C64 C63 122.1(12) . . ?
C65 C64 H64 118.9 . . ?
C64 C65 H65 121.4 . . ?
C64 C65 C66 117.2(11) . . ?
C66 C65 H65 121.4 . . ?
N25 C66 N26 118.4(8) . . ?
N25 C66 C65 121.3(9) . . ?
N26 C66 C65 120.3(9) . . ?
N26 C67 H67A 109.5 . . ?
N26 C67 H67B 109.5 . . ?
N26 C67 H67C 109.5 . . ?
H67A C67 H67B 109.5 . . ?
H67A C67 H67C 109.5 . . ?
H67B C67 H67C 109.5 . . ?
N27 C68 H68 121.6 . . ?
N27 C68 C69 116.8(8) . . ?
C69 C68 H68 121.6 . . ?
N28 C69 C68 122.5(8) . . ?
C70 C69 N28 109.1(7) . . ?
C70 C69 C68 128.4(8) . . ?
N29 C70 C73 123.0(8) . . ?
C69 C70 N29 108.5(7) . . ?
C69 C70 C73 128.4(8) . . ?
N28 C71 C72 121.9(8) . . ?
N29 C71 N28 115.0(8) . . ?
N29 C71 C72 123.1(8) . . ?
C71 C72 H72A 109.5 . . ?
C71 C72 H72B 109.5 . . ?
C71 C72 H72C 109.5 . . ?
H72A C72 H72B 109.5 . . ?
H72A C72 H72C 109.5 . . ?
H72B C72 H72C 109.5 . . ?
N30 C73 C70 117.0(8) . . ?
N30 C73 H73 121.5 . . ?
C70 C73 H73 121.5 . . ?
N31 C74 H74A 109.5 . . ?
N31 C74 H74B 109.5 . . ?
N31 C74 H74C 109.5 . . ?
H74A C74 H74B 109.5 . . ?
H74A C74 H74C 109.5 . . ?
H74B C74 H74C 109.5 . . ?
N31 C75 C76 120.6(9) . . ?
N32 C75 N31 117.0(8) . . ?
N32 C75 C76 122.3(9) . . ?
C75 C76 H76 121.3 . . ?
C77 C76 C75 117.4(10) . . ?
C77 C76 H76 121.3 . . ?
C76 C77 H77 120.0 . . ?
C78 C77 C76 120.0(11) . . ?
C78 C77 H77 120.0 . . ?
C77 C78 H78 120.2 . . ?
C77 C78 C79 119.6(11) . . ?
C79 C78 H78 120.2 . . ?
N32 C79 C78 121.6(10) . . ?
N32 C79 C80 117.9(9) . . ?
C78 C79 C80 120.5(10) . . ?
O8 C80 C79 109.7(9) . . ?
O8 C80 H80A 109.7 . . ?
O8 C80 H80B 109.7 . . ?
C79 C80 H80A 109.7 . . ?
C79 C80 H80B 109.7 . . ?
H80A C80 H80B 108.2 . . ?
F1 C85 S1 111.0(8) . . ?
F2 C85 S1 112.7(9) . . ?
F2 C85 F1 107.5(11) . . ?
F2 C85 F3 107.8(10) . . ?
F3 C85 S1 110.9(8) . . ?
F3 C85 F1 106.6(11) . . ?
O24 S5 O25 114.6(16) . . ?
O24 S5 O26 114.7(14) . . ?
O24 S5 C86 103.6(13) . . ?
O25 S5 O26 114.8(14) . . ?
O25 S5 C86 102.7(11) . . ?
O26 S5 C86 104.4(13) . . ?
F16 C86 S5 110.1(15) . . ?
F16 C86 F18 113.6(19) . . ?
F17 C86 S5 118.5(16) . . ?
F17 C86 F16 97.3(17) . . ?
F17 C86 F18 102.6(17) . . ?
F18 C86 S5 113.7(15) . . ?
O21 S7 C88 102.6(6) . . ?
O22 S7 O21 116.9(7) . . ?
O22 S7 C88 101.1(7) . . ?
O23 S7 O21 114.6(5) . . ?
O23 S7 O22 114.7(6) . . ?
O23 S7 C88 104.2(5) . . ?
F19 C88 S7 111.3(9) . . ?
F20 C88 S7 110.9(9) . . ?
F20 C88 F19 106.4(11) . . ?
F21 C88 S7 116.7(10) . . ?
F21 C88 F19 106.1(10) . . ?
F21 C88 F20 104.7(12) . . ?
O12 S2 O13 115.6(5) . . ?
O12 S2 O14 116.0(5) . . ?
O12 S2 C92 103.3(5) . . ?
O13 S2 O14 113.1(5) . . ?
O13 S2 C92 103.3(5) . . ?
O14 S2 C92 103.1(6) . . ?
F4 C92 S2 112.0(7) . . ?
F5 C92 S2 114.0(9) . . ?
F5 C92 F4 106.3(9) . . ?
F5 C92 F6 106.5(9) . . ?
F6 C92 S2 111.4(8) . . ?
F6 C92 F4 106.0(10) . . ?
O15 S3 O16 116.1(9) . . ?
O15 S3 O17 113.8(7) . . ?
O15 S3 C87 109.2(9) . . ?
O16 S3 O17 109.2(8) . . ?
O16 S3 C87 102.4(10) . . ?
O17 S3 C87 105.0(8) . . ?
F13 C87 S3 110.4(13) . . ?
F14 C87 S3 107.4(13) . . ?
F14 C87 F13 108.5(17) . . ?
F15 C87 S3 120.6(14) . . ?
F15 C87 F13 107.8(15) . . ?
F15 C87 F14 101.2(17) . . ?
O2AA S0AA O3AA 109.8(12) . . ?
O2AA S0AA C1AA 102.0(9) . . ?
O3AA S0AA C1AA 102.7(11) . . ?
O2BA S0AA O2AA 116.0(10) . . ?
O2BA S0AA O3AA 118.2(13) . . ?
O2BA S0AA C1AA 105.7(10) . . ?
F40 C1AA S0AA 114.2(16) . . ?
F40 C1AA F41 99.2(18) . . ?
F40 C1AA F58 106.7(19) . . ?
F41 C1AA S0AA 113.7(15) . . ?
F41 C1AA F58 108.5(19) . . ?
F58 C1AA S0AA 113.4(15) . . ?
O18 S4 O19 117.9(10) . . ?
O18 S4 O20 112.6(9) . . ?
O18 S4 C90 105.7(8) . . ?
O19 S4 O20 113.7(11) . . ?
O19 S4 C90 105.1(9) . . ?
O20 S4 C90 99.2(8) . . ?
F10 C90 S4 114.4(12) . . ?
F10 C90 F11 104.7(15) . . ?
F10 C90 F12 105.2(14) . . ?
F11 C90 S4 111.6(12) . . ?
F11 C90 F12 107.3(15) . . ?
F12 C90 S4 113.1(12) . . ?
O27 S8 O28 112.9(15) . . ?
O27 S8 C89 106.8(10) . . ?
O28 S8 C89 100.2(12) . . ?
O29 S8 O27 114.2(12) . . ?
O29 S8 O28 115.9(16) . . ?
O29 S8 C89 104.9(12) . . ?
F22 C89 S8 112.6(12) . . ?
F22 C89 F23 104.1(14) . . ?
F23 C89 S8 111.4(11) . . ?
F24 C89 S8 111.7(13) . . ?
F24 C89 F22 110.6(17) . . ?
F24 C89 F23 106.0(16) . . ?
H36A O36 H36B 104.6 . . ?
H33A O33 H33B 104.5 . . ?
N33 C81 C82 179.0(14) . . ?
C81 C82 H82A 109.5 . . ?
C81 C82 H82B 109.5 . . ?
C81 C82 H82C 109.5 . . ?
H82A C82 H82B 109.5 . . ?
H82A C82 H82C 109.5 . . ?
H82B C82 H82C 109.5 . . ?
H83A C83 H83B 109.5 . . ?
H83A C83 H83C 109.5 . . ?
H83B C83 H83C 109.5 . . ?
C84 C83 H83A 109.5 . . ?
C84 C83 H83B 109.5 . . ?
C84 C83 H83C 109.5 . . ?
N34 C84 C83 171(2) . . ?
F22A C89A S8A 114.3(10) . . ?
F22A C89A F24A 106.2(13) . . ?
F23A C89A S8A 114.4(11) . . ?
F23A C89A F22A 107.2(13) . . ?
F23A C89A F24A 104.3(15) . . ?
F24A C89A S8A 109.6(12) . . ?
O27A S8A C89A 103.8(11) . . ?
O27A S8A O28A 115.8(15) . . ?
O27A S8A O29A 115.3(14) . . ?
O28A S8A C89A 102.2(9) . . ?
O29A S8A C89A 102.4(9) . . ?
O29A S8A O28A 114.6(12) . . ?
F7 C1A F7 177(3) 2_655 . ?
F7 C1A F8 67.4(15) 2_655 . ?
F7 C1A F8 110.8(17) . . ?
F7 C1A F8 67.4(15) . 2_655 ?
F7 C1A F8 110.8(17) 2_655 2_655 ?
F7 C1A F9 108.3(16) 2_655 2_655 ?
F7 C1A F9 108.3(16) . . ?
F7 C1A F9 70.4(14) . 2_655 ?
F7 C1A F9 70.4(14) 2_655 . ?
F7 C1A S6 118.6(17) . . ?
F7 C1A S6 64.2(14) 2_655 . ?
F7 C1A S6 64.2(14) . 2_655 ?
F7 C1A S6 118.6(17) 2_655 2_655 ?
F8 C1A F8 106(3) 2_655 . ?
F8 C1A F9 42.8(17) . 2_655 ?
F8 C1A F9 102.8(16) . . ?
F8 C1A F9 42.8(17) 2_655 . ?
F8 C1A F9 102.8(16) 2_655 2_655 ?
F8 C1A S6 110.7(14) 2_655 2_655 ?
F8 C1A S6 135.8(17) . 2_655 ?
F8 C1A S6 110.7(14) . . ?
F8 C1A S6 135.8(17) 2_655 . ?
F9 C1A F9 130(3) 2_655 . ?
F9 C1A S6 104.1(14) 2_655 2_655 ?
F9 C1A S6 120.8(16) . 2_655 ?
F9 C1A S6 104.1(14) . . ?
F9 C1A S6 120.8(16) 2_655 . ?
S6 C1A S6 54.5(9) 2_655 . ?
C1A F7 F8 56.5(9) . 2_655 ?
C1A F7 F9 55.8(9) . 2_655 ?
C1A F7 S6 72.0(13) . 2_655 ?
C1A F7 O1C 124(2) . 2_655 ?
F8 F7 F9 88.1(17) 2_655 2_655 ?
F8 F7 S6 109.0(17) 2_655 2_655 ?
F8 F7 O1C 136(3) 2_655 2_655 ?
F9 F7 S6 100.8(17) 2_655 2_655 ?
F9 F7 O1C 131(3) 2_655 2_655 ?
O1C F7 S6 51.9(9) 2_655 2_655 ?
C1A F8 F7 56.2(9) . 2_655 ?
F9 F8 C1A 70.0(12) 2_655 . ?
F9 F8 F7 123.5(17) 2_655 2_655 ?
C1A F9 F7 53.8(8) . 2_655 ?
F8 F9 C1A 67.1(12) 2_655 . ?
F8 F9 F7 118(2) 2_655 2_655 ?
C1A S6 O1A 87.1(7) . 2_655 ?
C1A S6 O1B 89.3(7) . 2_655 ?
F7 S6 C1A 43.8(6) 2_655 . ?
F7 S6 O1A 118.2(14) 2_655 2_655 ?
F7 S6 O1B 118.8(14) 2_655 2_655 ?
S6 S6 C1A 62.8(5) 2_655 . ?
S6 S6 F7 106.6(6) 2_655 2_655 ?
S6 S6 O1A 49.4(7) 2_655 2_655 ?
S6 S6 O1B 48.6(7) 2_655 2_655 ?
O1C S6 C1A 105.9(5) . . ?
O1C S6 F7 62.1(6) . 2_655 ?
O1C S6 S6 168.670(10) . 2_655 ?
O1C S6 O1A 111.3 . . ?
O1C S6 O1A 133.9(8) . 2_655 ?
O1C S6 O1B 110.5 . . ?
O1C S6 O1B 135.4(8) . 2_655 ?
O1A S6 C1A 99.9(5) . . ?
O1A S6 F7 113.1(15) . 2_655 ?
O1A S6 S6 72.5(10) . 2_655 ?
O1A S6 O1A 109.6(8) . 2_655 ?
O1A S6 O1B 24.2(8) . 2_655 ?
O1A S6 O1B 87.5(9) 2_655 2_655 ?
O1B S6 C1A 104.4(5) . . ?
O1B S6 F7 120.3(15) . 2_655 ?
O1B S6 S6 74.2(9) . 2_655 ?
O1B S6 O1A 25.1(7) . 2_655 ?
O1B S6 O1A 122.8 . . ?
O1B S6 O1B 105.6(7) . 2_655 ?
S6 O1C F7 66.0(8) . 2_655 ?
S6 O1A S6 58.1(8) . 2_655 ?
O1B O1A S6 50.1(15) 2_655 2_655 ?
O1B O1A S6 108(2) 2_655 . ?
S6 O1B S6 57.2(8) . 2_655 ?
O1A O1B S6 48.1(15) 2_655 2_655 ?
O1A O1B S6 104.8(19) 2_655 . ?

loop_
_geom_bond_atom_site_label_1
_geom_bond_atom_site_label_2
_geom_bond_distance
_geom_bond_site_symmetry_2
_geom_bond_publ_flag
Dy1 O1 2.324(6) . ?
Dy1 O8 2.312(7) . ?
Dy1 N1 2.490(8) . ?
Dy1 N3 2.475(7) . ?
Dy1 N4 2.433(6) . ?
Dy1 N29 2.463(7) . ?
Dy1 N30 2.485(7) . ?
Dy1 N32 2.497(8) . ?
Dy2 O6 2.330(7) . ?
Dy2 O7 2.318(7) . ?
Dy2 N21 2.450(7) . ?
Dy2 N22 2.466(7) . ?
Dy2 N24 2.456(7) . ?
Dy2 N25 2.460(8) . ?
Dy2 N27 2.455(7) . ?
Dy2 N28 2.449(7) . ?
Dy3 O4 2.337(6) . ?
Dy3 O5 2.334(6) . ?
Dy3 N13 2.452(6) . ?
Dy3 N14 2.484(7) . ?
Dy3 N16 2.466(7) . ?
Dy3 N17 2.482(7) . ?
Dy3 N19 2.477(6) . ?
Dy3 N20 2.450(7) . ?
Dy4 O2 2.392(6) . ?
Dy4 O3 2.408(5) . ?
Dy4 O9 2.531(6) . ?
Dy4 N5 2.495(7) . ?
Dy4 N6 2.465(7) . ?
Dy4 N8 2.485(7) . ?
Dy4 N9 2.477(7) . ?
Dy4 N11 2.457(7) . ?
Dy4 N12 2.526(7) . ?
S1 O9 1.451(6) . ?
S1 O10 1.427(7) . ?
S1 O11 1.444(7) . ?
S1 C85 1.794(10) . ?
F1 C85 1.345(15) . ?
F2 C85 1.307(14) . ?
F3 C85 1.340(14) . ?
O1 H1 0.875(10) . ?
O1 C1 1.405(13) . ?
O2 H2 0.872(10) . ?
O2 C20 1.439(10) . ?
O3 H3 0.871(9) . ?
O3 C21 1.429(11) . ?
O4 H4 0.873(10) . ?
O4 C40 1.401(12) . ?
O5 H5 0.874(9) . ?
O5 C41 1.426(10) . ?
O6 H6 0.873(10) . ?
O6 C61 1.437(15) . ?
O7 H7 0.878(10) . ?
O7 C60 1.447(14) . ?
O8 H8 0.875(10) . ?
O8 C80 1.420(13) . ?
N1 C2 1.351(12) . ?
N1 C6 1.351(12) . ?
N2 N3 1.380(10) . ?
N2 C6 1.371(11) . ?
N2 C7 1.448(12) . ?
N3 C8 1.283(11) . ?
N4 C9 1.364(10) . ?
N4 C11 1.365(10) . ?
N5 C10 1.364(11) . ?
N5 C11 1.341(11) . ?
N6 N7 1.381(9) . ?
N6 C13 1.293(10) . ?
N7 C14 1.449(11) . ?
N7 C15 1.388(10) . ?
N8 C15 1.329(11) . ?
N8 C19 1.346(11) . ?
N9 C22 1.352(11) . ?
N9 C26 1.341(11) . ?
N10 N11 1.376(10) . ?
N10 C26 1.391(11) . ?
N10 C27 1.427(13) . ?
N11 C28 1.291(11) . ?
N12 C29 1.368(10) . ?
N12 C31 1.351(11) . ?
N13 C30 1.375(10) . ?
N13 C31 1.358(10) . ?
N14 N15 1.371(9) . ?
N14 C33 1.304(11) . ?
N15 C34 1.446(12) . ?
N15 C35 1.382(12) . ?
N16 C35 1.337(12) . ?
N16 C39 1.373(13) . ?
N17 C42 1.363(11) . ?
N17 C46 1.354(11) . ?
N18 N19 1.358(9) . ?
N18 C46 1.381(11) . ?
N18 C47 1.472(11) . ?
N19 C48 1.318(11) . ?
N20 C49 1.369(11) . ?
N20 C51 1.353(11) . ?
N21 C50 1.371(11) . ?
N21 C51 1.340(11) . ?
N22 N23 1.387(10) . ?
N22 C53 1.290(11) . ?
N23 C54 1.432(12) . ?
N23 C55 1.366(11) . ?
N24 C55 1.360(12) . ?
N24 C59 1.343(12) . ?
N25 C62 1.346(14) . ?
N25 C66 1.325(12) . ?
N26 N27 1.382(10) . ?
N26 C66 1.377(12) . ?
N26 C67 1.432(13) . ?
N27 C68 1.293(11) . ?
N28 C69 1.390(11) . ?
N28 C71 1.355(11) . ?
N29 C70 1.386(11) . ?
N29 C71 1.345(12) . ?
N30 N31 1.380(10) . ?
N30 C73 1.279(11) . ?
N31 C74 1.459(13) . ?
N31 C75 1.381(12) . ?
N32 C75 1.330(12) . ?
N32 C79 1.320(13) . ?
C1 H1A 0.9900 . ?
C1 H1B 0.9900 . ?
C1 C2 1.480(16) . ?
C2 C3 1.400(15) . ?
C3 H3A 0.9500 . ?
C3 C4 1.370(17) . ?
C4 H4A 0.9500 . ?
C4 C5 1.345(15) . ?
C5 H5A 0.9500 . ?
C5 C6 1.394(13) . ?
C7 H7A 0.9800 . ?
C7 H7B 0.9800 . ?
C7 H7C 0.9800 . ?
C8 H8A 0.9500 . ?
C8 C9 1.445(12) . ?
C9 C10 1.396(11) . ?
C10 C13 1.426(12) . ?
C11 C12 1.481(12) . ?
C12 H12A 0.9800 . ?
C12 H12B 0.9800 . ?
C12 H12C 0.9800 . ?
C13 H13 0.9500 . ?
C14 H14A 0.9800 . ?
C14 H14B 0.9800 . ?
C14 H14C 0.9800 . ?
C15 C16 1.407(12) . ?
C16 H16 0.9500 . ?
C16 C17 1.363(12) . ?
C17 H17 0.9500 . ?
C17 C18 1.386(13) . ?
C18 H18 0.9500 . ?
C18 C19 1.365(12) . ?
C19 C20 1.503(12) . ?
C20 H20A 0.9900 . ?
C20 H20B 0.9900 . ?
C21 H21A 0.9900 . ?
C21 H21B 0.9900 . ?
C21 C22 1.481(14) . ?
C22 C23 1.406(14) . ?
C23 H23 0.9500 . ?
C23 C24 1.388(16) . ?
C24 H24 0.9500 . ?
C24 C25 1.371(15) . ?
C25 H25 0.9500 . ?
C25 C26 1.389(13) . ?
C27 H27A 0.9800 . ?
C27 H27B 0.9800 . ?
C27 H27C 0.9800 . ?
C28 H28 0.9500 . ?
C28 C29 1.442(12) . ?
C29 C30 1.393(11) . ?
C30 C33 1.438(12) . ?
C31 C32 1.462(12) . ?
C32 H32A 0.9800 . ?
C32 H32B 0.9800 . ?
C32 H32C 0.9800 . ?
C33 H33 0.9500 . ?
C34 H34A 0.9800 . ?
C34 H34B 0.9800 . ?
C34 H34C 0.9800 . ?
C35 C36 1.408(12) . ?
C36 H36 0.9500 . ?
C36 C37 1.366(15) . ?
C37 H37 0.9500 . ?
C37 C38 1.382(17) . ?
C38 H38 0.9500 . ?
C38 C39 1.397(14) . ?
C39 C40 1.494(16) . ?
C40 H40 0.9500 . ?
C41 H41A 0.9900 . ?
C41 H41B 0.9900 . ?
C41 C42 1.477(13) . ?
C42 C43 1.386(12) . ?
C43 H43 0.9500 . ?
C43 C44 1.374(13) . ?
C44 H44 0.9500 . ?
C44 C45 1.376(12) . ?
C45 H45 0.9500 . ?
C45 C46 1.411(12) . ?
C47 H47A 0.9800 . ?
C47 H47B 0.9800 . ?
C47 H47C 0.9800 . ?
C48 H48 0.9500 . ?
C48 C49 1.429(12) . ?
C49 C50 1.385(12) . ?
C50 C53 1.442(12) . ?
C51 C52 1.483(12) . ?
C52 H52A 0.9800 . ?
C52 H52B 0.9800 . ?
C52 H52C 0.9800 . ?
C53 H53 0.9500 . ?
C54 H54A 0.9800 . ?
C54 H54B 0.9800 . ?
C54 H54C 0.9800 . ?
C55 C56 1.402(12) . ?
C56 H56 0.9500 . ?
C56 C57 1.363(14) . ?
C57 H57 0.9500 . ?
C57 C58 1.389(16) . ?
C58 H58 0.9500 . ?
C58 C59 1.369(15) . ?
C59 C60 1.467(17) . ?
C60 H60A 0.9900 . ?
C60 H60B 0.9900 . ?
C61 H61A 0.9900 . ?
C61 H61B 0.9900 . ?
C61 C62 1.481(18) . ?
C62 C63 1.357(17) . ?
C63 H63 0.9500 . ?
C63 C64 1.40(2) . ?
C64 H64 0.9500 . ?
C64 C65 1.359(17) . ?
C65 H65 0.9500 . ?
C65 C66 1.405(14) . ?
C67 H67A 0.9800 . ?
C67 H67B 0.9800 . ?
C67 H67C 0.9800 . ?
C68 H68 0.9500 . ?
C68 C69 1.445(13) . ?
C69 C70 1.383(12) . ?
C70 C73 1.437(12) . ?
C71 C72 1.496(13) . ?
C72 H72A 0.9800 . ?
C72 H72B 0.9800 . ?
C72 H72C 0.9800 . ?
C73 H73 0.9500 . ?
C74 H74A 0.9800 . ?
C74 H74B 0.9800 . ?
C74 H74C 0.9800 . ?
C75 C76 1.402(14) . ?
C76 H76 0.9500 . ?
C76 C77 1.370(16) . ?
C77 H77 0.9500 . ?
C77 C78 1.354(17) . ?
C78 H78 0.9500 . ?
C78 C79 1.385(16) . ?
C79 C80 1.477(15) . ?
C80 H80A 0.9900 . ?
C80 H80B 0.9900 . ?
S5 O24 1.431(17) . ?
S5 O25 1.448(17) . ?
S5 O26 1.448(17) . ?
S5 C86 1.727(19) . ?
F16 C86 1.282(19) . ?
F17 C86 1.281(19) . ?
F18 C86 1.358(19) . ?
S7 O21 1.424(8) . ?
S7 O22 1.423(10) . ?
S7 O23 1.420(7) . ?
S7 C88 1.761(11) . ?
F19 C88 1.344(14) . ?
F20 C88 1.336(17) . ?
F21 C88 1.287(15) . ?
S2 O12 1.418(8) . ?
S2 O13 1.423(8) . ?
S2 O14 1.428(8) . ?
S2 C92 1.782(10) . ?
F4 C92 1.348(12) . ?
F5 C92 1.314(13) . ?
F6 C92 1.334(13) . ?
S3 O15 1.357(12) . ?
S3 O16 1.457(13) . ?
S3 O17 1.481(10) . ?
S3 C87 1.705(16) . ?
F13 C87 1.351(16) . ?
F14 C87 1.319(17) . ?
F15 C87 1.262(16) . ?
S0AA O2AA 1.435(12) . ?
S0AA O3AA 1.438(13) . ?
S0AA O2BA 1.425(11) . ?
S0AA C1AA 1.714(18) . ?
F40 C1AA 1.275(16) . ?
F41 C1AA 1.317(16) . ?
F58 C1AA 1.353(16) . ?
S4 O18 1.394(11) . ?
S4 O19 1.421(13) . ?
S4 O20 1.519(13) . ?
S4 C90 1.750(15) . ?
F10 C90 1.331(15) . ?
F11 C90 1.342(15) . ?
F12 C90 1.349(15) . ?
S8 O27 1.435(13) . ?
S8 O28 1.497(15) . ?
S8 O29 1.430(14) . ?
S8 C89 1.741(12) . ?
F22 C89 1.330(14) . ?
F23 C89 1.340(14) . ?
F24 C89 1.329(14) . ?
O36 H36A 0.8689 . ?
O36 H36B 0.8692 . ?
O33 H33A 0.8704 . ?
O33 H33B 0.8701 . ?
N33 C81 1.135(15) . ?
C81 C82 1.448(18) . ?
C82 H82A 0.9800 . ?
C82 H82B 0.9800 . ?
C82 H82C 0.9800 . ?
N34 C84 1.18(2) . ?
C83 H83A 0.9800 . ?
C83 H83B 0.9800 . ?
C83 H83C 0.9800 . ?
C83 C84 1.38(2) . ?
C89A S8A 1.763(14) . ?
C89A F22A 1.322(13) . ?
C89A F23A 1.317(13) . ?
C89A F24A 1.344(14) . ?
S8A O27A 1.426(18) . ?
S8A O28A 1.469(18) . ?
S8A O29A 1.440(16) . ?
C1A F7 1.354(13) 2_655 ?
C1A F7 1.354(13) . ?
C1A F8 1.359(13) 2_655 ?
C1A F8 1.359(13) . ?
C1A F9 1.386(13) 2_655 ?
C1A F9 1.386(13) . ?
C1A S6 1.859(15) 2_655 ?
C1A S6 1.859(15) . ?
F7 F8 1.50(3) 2_655 ?
F7 F9 1.58(3) 2_655 ?
F7 S6 1.76(3) 2_655 ?
F7 O1C 1.70(3) 2_655 ?
F8 F7 1.50(3) 2_655 ?
F8 F9 1.00(4) 2_655 ?
F9 F7 1.58(3) 2_655 ?
F9 F8 1.00(4) 2_655 ?
S6 F7 1.76(3) 2_655 ?
S6 S6 1.70(2) 2_655 ?
S6 O1C 1.5151 . ?
S6 O1A 1.5214 . ?
S6 O1A 1.91(3) 2_655 ?
S6 O1B 1.95(3) 2_655 ?
S6 O1B 1.5164 . ?
O1C F7 1.70(3) 2_655 ?
O1A S6 1.91(3) 2_655 ?
O1A O1B 0.84(2) 2_655 ?
O1B S6 1.95(3) 2_655 ?
O1B O1A 0.84(2) 2_655 ?

loop_
_geom_torsion_atom_site_label_1
_geom_torsion_atom_site_label_2
_geom_torsion_atom_site_label_3
_geom_torsion_atom_site_label_4
_geom_torsion
_geom_torsion_site_symmetry_1
_geom_torsion_site_symmetry_2
_geom_torsion_site_symmetry_3
_geom_torsion_site_symmetry_4
_geom_torsion_publ_flag
Dy1 O1 C1 C2 -15.0(16) . . . . ?
Dy1 O8 C80 C79 23.3(14) . . . . ?
Dy1 N1 C2 C1 0.0(13) . . . . ?
Dy1 N1 C2 C3 -177.6(9) . . . . ?
Dy1 N1 C6 N2 -1.4(11) . . . . ?
Dy1 N1 C6 C5 178.1(7) . . . . ?
Dy1 N3 C8 C9 -2.7(10) . . . . ?
Dy1 N4 C9 C8 1.5(9) . . . . ?
Dy1 N4 C9 C10 -174.9(5) . . . . ?
Dy1 N4 C11 N5 173.4(6) . . . . ?
Dy1 N4 C11 C12 -7.0(13) . . . . ?
Dy1 N29 C70 C69 176.2(5) . . . . ?
Dy1 N29 C70 C73 -0.6(10) . . . . ?
Dy1 N29 C71 N28 -174.5(6) . . . . ?
Dy1 N29 C71 C72 4.6(15) . . . . ?
Dy1 N30 N31 C74 -174.0(8) . . . . ?
Dy1 N30 N31 C75 18.2(10) . . . . ?
Dy1 N30 C73 C70 -3.3(11) . . . . ?
Dy1 N32 C75 N31 -0.2(11) . . . . ?
Dy1 N32 C75 C76 -178.3(7) . . . . ?
Dy1 N32 C79 C78 178.8(9) . . . . ?
Dy1 N32 C79 C80 -2.3(14) . . . . ?
Dy2 O6 C61 C62 -12.5(19) . . . . ?
Dy2 O7 C60 C59 8.6(18) . . . . ?
Dy2 N21 C50 C49 179.1(6) . . . . ?
Dy2 N21 C50 C53 1.6(11) . . . . ?
Dy2 N21 C51 N20 -179.6(6) . . . . ?
Dy2 N21 C51 C52 0.0(16) . . . . ?
Dy2 N22 N23 C54 176.9(6) . . . . ?
Dy2 N22 N23 C55 2.9(10) . . . . ?
Dy2 N22 C53 C50 -1.2(10) . . . . ?
Dy2 N24 C55 N23 7.8(11) . . . . ?
Dy2 N24 C55 C56 -171.6(7) . . . . ?
Dy2 N24 C59 C58 172.2(11) . . . . ?
Dy2 N24 C59 C60 -7.6(16) . . . . ?
Dy2 N25 C62 C61 -12(2) . . . . ?
Dy2 N25 C62 C63 171.5(15) . . . . ?
Dy2 N25 C66 N26 6.4(13) . . . . ?
Dy2 N25 C66 C65 -174.5(9) . . . . ?
Dy2 N27 C68 C69 3.8(10) . . . . ?
Dy2 N28 C69 C68 -2.3(10) . . . . ?
Dy2 N28 C69 C70 178.6(5) . . . . ?
Dy2 N28 C71 N29 -178.2(6) . . . . ?
Dy2 N28 C71 C72 2.7(15) . . . . ?
Dy3 O4 C40 C39 2.5(15) . . . . ?
Dy3 O5 C41 C42 -8.6(11) . . . . ?
Dy3 N13 C30 C29 179.5(5) . . . . ?
Dy3 N13 C30 C33 -1.5(10) . . . . ?
Dy3 N13 C31 N12 -178.2(5) . . . . ?
Dy3 N13 C31 C32 2.5(13) . . . . ?
Dy3 N14 N15 C34 179.3(6) . . . . ?
Dy3 N14 N15 C35 -3.9(9) . . . . ?
Dy3 N14 C33 C30 1.7(10) . . . . ?
Dy3 N16 C35 N15 -9.5(10) . . . . ?
Dy3 N16 C35 C36 171.0(7) . . . . ?
Dy3 N16 C39 C38 -172.6(9) . . . . ?
Dy3 N16 C39 C40 7.3(13) . . . . ?
Dy3 N17 C42 C41 3.3(10) . . . . ?
Dy3 N17 C42 C43 -176.2(6) . . . . ?
Dy3 N17 C46 N18 -4.6(10) . . . . ?
Dy3 N17 C46 C45 176.8(6) . . . . ?
Dy3 N19 C48 C49 1.2(10) . . . . ?
Dy3 N20 C49 C48 -2.0(11) . . . . ?
Dy3 N20 C49 C50 -179.6(6) . . . . ?
Dy3 N20 C51 N21 178.6(7) . . . . ?
Dy3 N20 C51 C52 -1.1(15) . . . . ?
Dy4 O2 C20 C19 29.3(9) . . . . ?
Dy4 O3 C21 C22 15.6(11) . . . . ?
Dy4 N5 C10 C9 165.5(5) . . . . ?
Dy4 N5 C10 C13 -12.5(9) . . . . ?
Dy4 N5 C11 N4 -157.9(6) . . . . ?
Dy4 N5 C11 C12 22.5(14) . . . . ?
Dy4 N6 N7 C14 169.6(6) . . . . ?
Dy4 N6 N7 C15 -15.3(8) . . . . ?
Dy4 N6 C13 C10 4.7(9) . . . . ?
Dy4 N8 C15 N7 8.5(9) . . . . ?
Dy4 N8 C15 C16 -171.1(6) . . . . ?
Dy4 N8 C19 C18 175.4(6) . . . . ?
Dy4 N8 C19 C20 -4.0(10) . . . . ?
Dy4 N9 C22 C21 -2.6(12) . . . . ?
Dy4 N9 C22 C23 176.1(8) . . . . ?
Dy4 N9 C26 N10 5.3(10) . . . . ?
Dy4 N9 C26 C25 -174.1(7) . . . . ?
Dy4 N11 C28 C29 2.0(11) . . . . ?
Dy4 N12 C29 C28 -0.1(10) . . . . ?
Dy4 N12 C29 C30 -179.4(5) . . . . ?
Dy4 N12 C31 N13 -179.9(6) . . . . ?
Dy4 N12 C31 C32 -0.6(14) . . . . ?
O1 C1 C2 N1 8.7(17) . . . . ?
O1 C1 C2 C3 -173.6(11) . . . . ?
O3 C21 C22 N9 -7.7(13) . . . . ?
O3 C21 C22 C23 173.6(9) . . . . ?
O5 C41 C42 N17 2.8(11) . . . . ?
O5 C41 C42 C43 -177.8(8) . . . . ?
O6 C61 C62 N25 15(2) . . . . ?
O6 C61 C62 C63 -168.1(16) . . . . ?
O9 S1 C85 F1 55.1(9) . . . . ?
O9 S1 C85 F2 175.8(10) . . . . ?
O9 S1 C85 F3 -63.2(10) . . . . ?
O10 S1 O9 Dy4 -45.1(7) . . . . ?
O10 S1 C85 F1 -64.7(10) . . . . ?
O10 S1 C85 F2 56.1(11) . . . . ?
O10 S1 C85 F3 177.0(9) . . . . ?
O11 S1 O9 Dy4 90.8(7) . . . . ?
O11 S1 C85 F1 174.8(8) . . . . ?
O11 S1 C85 F2 -64.5(11) . . . . ?
O11 S1 C85 F3 56.5(10) . . . . ?
N1 C2 C3 C4 -0.6(18) . . . . ?
N2 N3 C8 C9 -178.2(7) . . . . ?
N3 N2 C6 N1 0.0(12) . . . . ?
N3 N2 C6 C5 -179.4(9) . . . . ?
N3 C8 C9 N4 0.8(12) . . . . ?
N3 C8 C9 C10 176.4(8) . . . . ?
N4 C9 C10 N5 -1.1(9) . . . . ?
N4 C9 C10 C13 176.7(8) . . . . ?
N5 C10 C13 N6 5.9(12) . . . . ?
N6 N7 C15 N8 4.3(10) . . . . ?
N6 N7 C15 C16 -176.2(7) . . . . ?
N7 N6 C13 C10 176.8(7) . . . . ?
N7 C15 C16 C17 176.6(8) . . . . ?
N8 C15 C16 C17 -3.9(12) . . . . ?
N8 C19 C20 O2 -15.4(11) . . . . ?
N9 C22 C23 C24 -0.7(17) . . . . ?
N10 N11 C28 C29 179.6(7) . . . . ?
N11 N10 C26 N9 12.1(11) . . . . ?
N11 N10 C26 C25 -168.5(9) . . . . ?
N11 C28 C29 N12 -1.2(12) . . . . ?
N11 C28 C29 C30 178.0(8) . . . . ?
N12 C29 C30 N13 -1.2(9) . . . . ?
N12 C29 C30 C33 179.9(8) . . . . ?
N13 C30 C33 N14 -0.2(12) . . . . ?
N14 N15 C35 N16 8.3(11) . . . . ?
N14 N15 C35 C36 -172.2(8) . . . . ?
N15 N14 C33 C30 180.0(7) . . . . ?
N15 C35 C36 C37 -176.5(9) . . . . ?
N16 C35 C36 C37 3.0(15) . . . . ?
N16 C39 C40 O4 -6.2(16) . . . . ?
N17 C42 C43 C44 -0.3(13) . . . . ?
N18 N19 C48 C49 -178.2(7) . . . . ?
N19 N18 C46 N17 5.6(10) . . . . ?
N19 N18 C46 C45 -175.8(7) . . . . ?
N19 C48 C49 N20 0.6(14) . . . . ?
N19 C48 C49 C50 177.7(9) . . . . ?
N20 C49 C50 N21 1.0(11) . . . . ?
N20 C49 C50 C53 178.3(9) . . . . ?
N21 C50 C53 N22 -0.3(13) . . . . ?
N22 N23 C55 N24 -6.7(12) . . . . ?
N22 N23 C55 C56 172.7(8) . . . . ?
N23 N22 C53 C50 177.5(8) . . . . ?
N23 C55 C56 C57 178.6(9) . . . . ?
N24 C55 C56 C57 -2.1(15) . . . . ?
N24 C59 C60 O7 0(2) . . . . ?
N25 C62 C63 C64 3(3) . . . . ?
N26 N27 C68 C69 -180.0(7) . . . . ?
N27 N26 C66 N25 -2.1(12) . . . . ?
N27 N26 C66 C65 178.8(10) . . . . ?
N27 C68 C69 N28 -1.0(13) . . . . ?
N27 C68 C69 C70 177.9(9) . . . . ?
N28 C69 C70 N29 0.4(10) . . . . ?
N28 C69 C70 C73 177.0(8) . . . . ?
N29 C70 C73 N30 2.7(13) . . . . ?
N30 N31 C75 N32 -11.4(12) . . . . ?
N30 N31 C75 C76 166.7(9) . . . . ?
N31 N30 C73 C70 -179.6(8) . . . . ?
N31 C75 C76 C77 -177.8(10) . . . . ?
N32 C75 C76 C77 0.2(16) . . . . ?
N32 C79 C80 O8 -11.8(16) . . . . ?
C1 C2 C3 C4 -178.2(12) . . . . ?
C2 N1 C6 N2 -179.5(9) . . . . ?
C2 N1 C6 C5 0.0(14) . . . . ?
C2 C3 C4 C5 0.2(19) . . . . ?
C3 C4 C5 C6 0.4(18) . . . . ?
C4 C5 C6 N1 -0.5(16) . . . . ?
C4 C5 C6 N2 179.0(10) . . . . ?
C6 N1 C2 C1 178.1(10) . . . . ?
C6 N1 C2 C3 0.5(16) . . . . ?
C6 N2 N3 Dy1 1.4(10) . . . . ?
C6 N2 N3 C8 176.7(8) . . . . ?
C7 N2 N3 Dy1 -174.4(7) . . . . ?
C7 N2 N3 C8 0.9(12) . . . . ?
C7 N2 C6 N1 175.6(9) . . . . ?
C7 N2 C6 C5 -3.9(15) . . . . ?
C8 C9 C10 N5 -177.1(8) . . . . ?
C8 C9 C10 C13 0.7(14) . . . . ?
C9 N4 C11 N5 -1.3(9) . . . . ?
C9 N4 C11 C12 178.4(8) . . . . ?
C9 C10 C13 N6 -171.7(8) . . . . ?
C10 N5 C11 N4 0.6(9) . . . . ?
C10 N5 C11 C12 -179.0(8) . . . . ?
C11 N4 C9 C8 177.8(7) . . . . ?
C11 N4 C9 C10 1.4(8) . . . . ?
C11 N5 C10 C9 0.3(9) . . . . ?
C11 N5 C10 C13 -177.7(7) . . . . ?
C13 N6 N7 C14 -2.3(11) . . . . ?
C13 N6 N7 C15 172.8(7) . . . . ?
C14 N7 C15 N8 179.2(8) . . . . ?
C14 N7 C15 C16 -1.3(12) . . . . ?
C15 N8 C19 C18 1.1(12) . . . . ?
C15 N8 C19 C20 -178.3(7) . . . . ?
C15 C16 C17 C18 0.4(12) . . . . ?
C16 C17 C18 C19 3.5(13) . . . . ?
C17 C18 C19 N8 -4.5(13) . . . . ?
C17 C18 C19 C20 174.9(8) . . . . ?
C18 C19 C20 O2 165.1(8) . . . . ?
C19 N8 C15 N7 -177.4(7) . . . . ?
C19 N8 C15 C16 3.1(11) . . . . ?
C21 C22 C23 C24 178.0(11) . . . . ?
C22 N9 C26 N10 -176.1(8) . . . . ?
C22 N9 C26 C25 4.5(13) . . . . ?
C22 C23 C24 C25 1.9(18) . . . . ?
C23 C24 C25 C26 -0.1(18) . . . . ?
C24 C25 C26 N9 -3.3(16) . . . . ?
C24 C25 C26 N10 177.4(10) . . . . ?
C26 N9 C22 C21 178.8(9) . . . . ?
C26 N9 C22 C23 -2.5(14) . . . . ?
C26 N10 N11 Dy4 -24.4(10) . . . . ?
C26 N10 N11 C28 158.0(8) . . . . ?
C27 N10 N11 Dy4 170.6(8) . . . . ?
C27 N10 N11 C28 -7.1(13) . . . . ?
C27 N10 C26 N9 177.0(10) . . . . ?
C27 N10 C26 C25 -3.7(15) . . . . ?
C28 C29 C30 N13 179.5(8) . . . . ?
C28 C29 C30 C33 0.6(15) . . . . ?
C29 N12 C31 N13 -0.8(9) . . . . ?
C29 N12 C31 C32 178.4(8) . . . . ?
C29 C30 C33 N14 178.7(8) . . . . ?
C30 N13 C31 N12 0.1(9) . . . . ?
C30 N13 C31 C32 -179.1(7) . . . . ?
C31 N12 C29 C28 -179.4(8) . . . . ?
C31 N12 C29 C30 1.2(9) . . . . ?
C31 N13 C30 C29 0.6(8) . . . . ?
C31 N13 C30 C33 179.7(7) . . . . ?
C33 N14 N15 C34 1.2(11) . . . . ?
C33 N14 N15 C35 177.9(7) . . . . ?
C34 N15 C35 N16 -175.1(8) . . . . ?
C34 N15 C35 C36 4.4(13) . . . . ?
C35 N16 C39 C38 1.7(15) . . . . ?
C35 N16 C39 C40 -178.4(10) . . . . ?
C35 C36 C37 C38 -1.5(17) . . . . ?
C36 C37 C38 C39 0.2(19) . . . . ?
C37 C38 C39 N16 -0.3(18) . . . . ?
C37 C38 C39 C40 179.8(12) . . . . ?
C38 C39 C40 O4 173.7(11) . . . . ?
C39 N16 C35 N15 176.4(8) . . . . ?
C39 N16 C35 C36 -3.0(13) . . . . ?
C41 C42 C43 C44 -179.7(8) . . . . ?
C42 N17 C46 N18 -179.0(7) . . . . ?
C42 N17 C46 C45 2.3(12) . . . . ?
C42 C43 C44 C45 1.5(13) . . . . ?
C43 C44 C45 C46 -0.7(13) . . . . ?
C44 C45 C46 N17 -1.2(12) . . . . ?
C44 C45 C46 N18 -179.8(8) . . . . ?
C46 N17 C42 C41 177.9(7) . . . . ?
C46 N17 C42 C43 -1.5(12) . . . . ?
C46 N18 N19 Dy3 -4.4(9) . . . . ?
C46 N18 N19 C48 175.0(7) . . . . ?
C47 N18 N19 Dy3 -174.4(6) . . . . ?
C47 N18 N19 C48 5.0(11) . . . . ?
C47 N18 C46 N17 175.2(8) . . . . ?
C47 N18 C46 C45 -6.2(13) . . . . ?
C48 C49 C50 N21 -176.5(9) . . . . ?
C48 C49 C50 C53 0.8(17) . . . . ?
C49 N20 C51 N21 0.9(10) . . . . ?
C49 N20 C51 C52 -178.8(9) . . . . ?
C49 C50 C53 N22 -177.3(9) . . . . ?
C50 N21 C51 N20 -0.3(10) . . . . ?
C50 N21 C51 C52 179.4(9) . . . . ?
C51 N20 C49 C48 176.5(9) . . . . ?
C51 N20 C49 C50 -1.1(10) . . . . ?
C51 N21 C50 C49 -0.5(10) . . . . ?
C51 N21 C50 C53 -178.0(8) . . . . ?
C53 N22 N23 C54 -1.8(12) . . . . ?
C53 N22 N23 C55 -175.8(8) . . . . ?
C54 N23 C55 N24 179.6(9) . . . . ?
C54 N23 C55 C56 -1.0(14) . . . . ?
C55 N24 C59 C58 -1.3(18) . . . . ?
C55 N24 C59 C60 178.9(12) . . . . ?
C55 C56 C57 C58 1.9(17) . . . . ?
C56 C57 C58 C59 -1(2) . . . . ?
C57 C58 C59 N24 1(2) . . . . ?
C57 C58 C59 C60 -179.1(14) . . . . ?
C58 C59 C60 O7 -179.9(13) . . . . ?
C59 N24 C55 N23 -178.8(9) . . . . ?
C59 N24 C55 C56 1.8(14) . . . . ?
C61 C62 C63 C64 -174.0(18) . . . . ?
C62 N25 C66 N26 179.6(12) . . . . ?
C62 N25 C66 C65 -1.4(18) . . . . ?
C62 C63 C64 C65 0(3) . . . . ?
C63 C64 C65 C66 -3(3) . . . . ?
C64 C65 C66 N25 4(2) . . . . ?
C64 C65 C66 N26 -177.2(13) . . . . ?
C66 N25 C62 C61 174.5(14) . . . . ?
C66 N25 C62 C63 -2(2) . . . . ?
C66 N26 N27 Dy2 -3.0(9) . . . . ?
C66 N26 N27 C68 -179.1(8) . . . . ?
C67 N26 N27 Dy2 178.6(8) . . . . ?
C67 N26 N27 C68 2.6(13) . . . . ?
C67 N26 C66 N25 176.1(10) . . . . ?
C67 N26 C66 C65 -2.9(16) . . . . ?
C68 C69 C70 N29 -178.6(8) . . . . ?
C68 C69 C70 C73 -2.0(15) . . . . ?
C69 N28 C71 N29 -0.2(10) . . . . ?
C69 N28 C71 C72 -179.3(8) . . . . ?
C69 C70 C73 N30 -173.5(9) . . . . ?
C70 N29 C71 N28 0.5(10) . . . . ?
C70 N29 C71 C72 179.5(8) . . . . ?
C71 N28 C69 C68 179.0(8) . . . . ?
C71 N28 C69 C70 -0.1(9) . . . . ?
C71 N29 C70 C69 -0.5(9) . . . . ?
C71 N29 C70 C73 -177.3(8) . . . . ?
C73 N30 N31 C74 2.2(13) . . . . ?
C73 N30 N31 C75 -165.6(8) . . . . ?
C74 N31 C75 N32 -178.5(10) . . . . ?
C74 N31 C75 C76 -0.4(15) . . . . ?
C75 N32 C79 C78 -0.4(16) . . . . ?
C75 N32 C79 C80 178.4(10) . . . . ?
C75 C76 C77 C78 -1.9(19) . . . . ?
C76 C77 C78 C79 3(2) . . . . ?
C77 C78 C79 N32 -1(2) . . . . ?
C77 C78 C79 C80 179.9(13) . . . . ?
C78 C79 C80 O8 167.0(11) . . . . ?
C79 N32 C75 N31 179.1(9) . . . . ?
C79 N32 C75 C76 1.0(14) . . . . ?
C85 S1 O9 Dy4 -157.5(7) . . . . ?
O24 S5 C86 F16 -53(2) . . . . ?
O24 S5 C86 F17 57(2) . . . . ?
O24 S5 C86 F18 177.8(18) . . . . ?
O25 S5 C86 F16 -173.0(18) . . . . ?
O25 S5 C86 F17 -62(2) . . . . ?
O25 S5 C86 F18 58.3(19) . . . . ?
O26 S5 C86 F16 66.9(19) . . . . ?
O26 S5 C86 F17 177.6(17) . . . . ?
O26 S5 C86 F18 -61.8(18) . . . . ?
O21 S7 C88 F19 63.3(11) . . . . ?
O21 S7 C88 F20 -54.9(11) . . . . ?
O21 S7 C88 F21 -174.7(11) . . . . ?
O22 S7 C88 F19 -57.7(11) . . . . ?
O22 S7 C88 F20 -176.0(11) . . . . ?
O22 S7 C88 F21 64.3(13) . . . . ?
O23 S7 C88 F19 -177.0(9) . . . . ?
O23 S7 C88 F20 64.8(11) . . . . ?
O23 S7 C88 F21 -55.0(12) . . . . ?
O12 S2 C92 F4 -177.3(9) . . . . ?
O12 S2 C92 F5 61.9(9) . . . . ?
O12 S2 C92 F6 -58.7(10) . . . . ?
O13 S2 C92 F4 61.9(10) . . . . ?
O13 S2 C92 F5 -58.9(9) . . . . ?
O13 S2 C92 F6 -179.5(8) . . . . ?
O14 S2 C92 F4 -56.1(10) . . . . ?
O14 S2 C92 F5 -176.9(8) . . . . ?
O14 S2 C92 F6 62.5(9) . . . . ?
O15 S3 C87 F13 -63.2(17) . . . . ?
O15 S3 C87 F14 55.0(16) . . . . ?
O15 S3 C87 F15 170.0(16) . . . . ?
O16 S3 C87 F13 60.4(17) . . . . ?
O16 S3 C87 F14 178.5(14) . . . . ?
O16 S3 C87 F15 -66.4(18) . . . . ?
O17 S3 C87 F13 174.3(13) . . . . ?
O17 S3 C87 F14 -67.5(14) . . . . ?
O17 S3 C87 F15 47.5(18) . . . . ?
O2AA S0AA C1AA F40 42.2(19) . . . . ?
O2AA S0AA C1AA F41 -70.6(17) . . . . ?
O2AA S0AA C1AA F58 164.7(17) . . . . ?
O3AA S0AA C1AA F40 -72(2) . . . . ?
O3AA S0AA C1AA F41 175.5(17) . . . . ?
O3AA S0AA C1AA F58 51(2) . . . . ?
O2BA S0AA C1AA F40 163.9(17) . . . . ?
O2BA S0AA C1AA F41 51.0(18) . . . . ?
O2BA S0AA C1AA F58 -73.6(19) . . . . ?
O18 S4 C90 F10 54.7(15) . . . . ?
O18 S4 C90 F11 -63.9(15) . . . . ?
O18 S4 C90 F12 175.1(14) . . . . ?
O19 S4 C90 F10 -179.9(14) . . . . ?
O19 S4 C90 F11 61.5(16) . . . . ?
O19 S4 C90 F12 -59.5(17) . . . . ?
O20 S4 C90 F10 -62.1(15) . . . . ?
O20 S4 C90 F11 179.3(14) . . . . ?
O20 S4 C90 F12 58.3(15) . . . . ?
O27 S8 C89 F22 66.0(17) . . . . ?
O27 S8 C89 F23 -177.5(15) . . . . ?
O27 S8 C89 F24 -59.2(19) . . . . ?
O28 S8 C89 F22 -52(2) . . . . ?
O28 S8 C89 F23 64.6(19) . . . . ?
O28 S8 C89 F24 -177(2) . . . . ?
O29 S8 C89 F22 -172.3(17) . . . . ?
O29 S8 C89 F23 -55.8(17) . . . . ?
O29 S8 C89 F24 62(2) . . . . ?
F22A C89A S8A O27A 61.1(18) . . . . ?
F22A C89A S8A O28A -59.6(14) . . . . ?
F22A C89A S8A O29A -178.6(13) . . . . ?
F23A C89A S8A O27A -174.7(19) . . . . ?
F23A C89A S8A O28A 64.6(16) . . . . ?
F23A C89A S8A O29A -54.4(16) . . . . ?
F24A C89A S8A O27A -57.9(18) . . . . ?
F24A C89A S8A O28A -178.7(15) . . . . ?
F24A C89A S8A O29A 62.3(15) . . . . ?
C1A S6 O1C F7 1.9(15) . . . 2_655 ?
C1A S6 O1A S6 57.2(5) . . . 2_655 ?
C1A S6 O1A O1B 65.2(8) . . . 2_655 ?
C1A S6 O1B S6 -55.7(5) . . . 2_655 ?
C1A S6 O1B O1A -47.9(8) . . . 2_655 ?
F7 C1A F8 F7 178(2) . . . 2_655 ?
F7 C1A F8 F9 162(4) 2_655 . . 2_655 ?
F7 C1A F8 F9 -20(4) . . . 2_655 ?
F7 C1A F9 F7 -177(3) . . . 2_655 ?
F7 C1A F9 F8 -18(4) . . . 2_655 ?
F7 C1A F9 F8 160(4) 2_655 . . 2_655 ?
F7 C1A S6 F7 179.93(9) . . . 2_655 ?
F7 C1A S6 S6 178(2) 2_655 . . 2_655 ?
F7 C1A S6 S6 -3(2) . . . 2_655 ?
F7 C1A S6 O1C 178(2) . . . . ?
F7 C1A S6 O1C -2(2) 2_655 . . . ?
F7 C1A S6 O1A -137(2) 2_655 . . 2_655 ?
F7 C1A S6 O1A 43(2) . . . 2_655 ?
F7 C1A S6 O1A 113(2) 2_655 . . . ?
F7 C1A S6 O1A -67(2) . . . . ?
F7 C1A S6 O1B -45(2) . . . 2_655 ?
F7 C1A S6 O1B 135(2) 2_655 . . 2_655 ?
F7 C1A S6 O1B -119(2) 2_655 . . . ?
F7 C1A S6 O1B 61(2) . . . . ?
F7 S6 O1A S6 101.0(8) 2_655 . . 2_655 ?
F7 S6 O1A O1B 109.0(10) 2_655 . . 2_655 ?
F7 S6 O1B S6 -100.3(8) 2_655 . . 2_655 ?
F7 S6 O1B O1A -92.4(11) 2_655 . . 2_655 ?
F8 C1A F7 F8 -99(3) . . . 2_655 ?
F8 C1A F7 F9 113.8(19) 2_655 . . 2_655 ?
F8 C1A F7 F9 15(3) . . . 2_655 ?
F8 C1A F7 S6 -129(2) 2_655 . . 2_655 ?
F8 C1A F7 S6 132(2) . . . 2_655 ?
F8 C1A F7 O1C -126(4) 2_655 . . 2_655 ?
F8 C1A F7 O1C 134(3) . . . 2_655 ?
F8 C1A F8 F7 106.3(18) 2_655 . . 2_655 ?
F8 C1A F8 F9 -92(3) 2_655 . . 2_655 ?
F8 C1A F9 F7 -60.0(18) . . . 2_655 ?
F8 C1A F9 F7 -160(4) 2_655 . . 2_655 ?
F8 C1A F9 F8 100(4) . . . 2_655 ?
F8 C1A S6 F7 50.3(19) . . . 2_655 ?
F8 C1A S6 F7 -94(2) 2_655 . . 2_655 ?
F8 C1A S6 S6 -132.2(19) . . . 2_655 ?
F8 C1A S6 S6 84(2) 2_655 . . 2_655 ?
F8 C1A S6 O1C 47.9(17) . . . . ?
F8 C1A S6 O1C -96(2) 2_655 . . . ?
F8 C1A S6 O1A -87.2(19) . . . 2_655 ?
F8 C1A S6 O1A 163.5(17) . . . . ?
F8 C1A S6 O1A 19(2) 2_655 . . . ?
F8 C1A S6 O1A 129(2) 2_655 . . 2_655 ?
F8 C1A S6 O1B -68.8(18) . . . . ?
F8 C1A S6 O1B 147(2) 2_655 . . . ?
F8 C1A S6 O1B 41(3) 2_655 . . 2_655 ?
F8 C1A S6 O1B -174.7(18) . . . 2_655 ?
F9 C1A F7 F8 -113.8(19) 2_655 . . 2_655 ?
F9 C1A F7 F8 13(3) . . . 2_655 ?
F9 C1A F7 F9 127(3) . . . 2_655 ?
F9 C1A F7 S6 -116(2) . . . 2_655 ?
F9 C1A F7 S6 117.4(19) 2_655 . . 2_655 ?
F9 C1A F7 O1C 120(3) 2_655 . . 2_655 ?
F9 C1A F7 O1C -114(3) . . . 2_655 ?
F9 C1A F8 F7 -162(4) 2_655 . . 2_655 ?
F9 C1A F8 F7 62.1(18) . . . 2_655 ?
F9 C1A F8 F9 -136(3) . . . 2_655 ?
F9 C1A F9 F7 -97.9(16) 2_655 . . 2_655 ?
F9 C1A F9 F8 62(3) 2_655 . . 2_655 ?
F9 C1A S6 F7 96.8(19) 2_655 . . 2_655 ?
F9 C1A S6 F7 -59.6(18) . . . 2_655 ?
F9 C1A S6 S6 117.9(19) . . . 2_655 ?
F9 C1A S6 S6 -86(2) 2_655 . . 2_655 ?
F9 C1A S6 O1C 94.4(19) 2_655 . . . ?
F9 C1A S6 O1C -62.0(17) . . . . ?
F9 C1A S6 O1A -150.0(18) 2_655 . . . ?
F9 C1A S6 O1A 53.6(17) . . . . ?
F9 C1A S6 O1A 163.0(18) . . . 2_655 ?
F9 C1A S6 O1A -41(2) 2_655 . . 2_655 ?
F9 C1A S6 O1B -22.2(19) 2_655 . . . ?
F9 C1A S6 O1B -178.6(16) . . . . ?
F9 C1A S6 O1B -128.1(19) 2_655 . . 2_655 ?
F9 C1A S6 O1B 75.5(18) . . . 2_655 ?
S6 C1A F7 F8 129(2) 2_655 . . 2_655 ?
S6 C1A F7 F8 131(2) . . . 2_655 ?
S6 C1A F7 F9 -117.4(19) 2_655 . . 2_655 ?
S6 C1A F7 F9 -115.1(18) . . . 2_655 ?
S6 C1A F7 S6 2(2) . . . 2_655 ?
S6 C1A F7 O1C 5(4) . . . 2_655 ?
S6 C1A F7 O1C 2(2) 2_655 . . 2_655 ?
S6 C1A F8 F7 -108(2) 2_655 . . 2_655 ?
S6 C1A F8 F7 -48.6(17) . . . 2_655 ?
S6 C1A F8 F9 113(3) . . . 2_655 ?
S6 C1A F8 F9 54(4) 2_655 . . 2_655 ?
S6 C1A F9 F7 112.3(19) 2_655 . . 2_655 ?
S6 C1A F9 F7 55.5(16) . . . 2_655 ?
S6 C1A F9 F8 -88(3) 2_655 . . 2_655 ?
S6 C1A F9 F8 -145(3) . . . 2_655 ?
S6 C1A S6 F7 -178(2) 2_655 . . 2_655 ?
S6 C1A S6 O1C -179.9(11) 2_655 . . . ?
S6 C1A S6 O1A 45.1(5) 2_655 . . 2_655 ?
S6 C1A S6 O1A -64.3(9) 2_655 . . . ?
S6 C1A S6 O1B -42.4(5) 2_655 . . 2_655 ?
S6 C1A S6 O1B 63.4(9) 2_655 . . . ?
S6 S6 O1C F7 2(5) 2_655 . . 2_655 ?
S6 S6 O1A O1B 8.0(4) 2_655 . . 2_655 ?
S6 S6 O1B O1A 7.9(6) 2_655 . . 2_655 ?
O1C S6 O1A S6 168.7(4) . . . 2_655 ?
O1C S6 O1A O1B 176.7(8) . . . 2_655 ?
O1C S6 O1B S6 -169.2(5) . . . 2_655 ?
O1C S6 O1B O1A -161.3(10) . . . 2_655 ?
O1A S6 O1C F7 103.4(18) 2_655 . . 2_655 ?
O1A S6 O1C F7 -105.7(17) . . . 2_655 ?
O1A S6 O1A S6 -33.2(5) 2_655 . . 2_655 ?
O1A S6 O1A O1B -25.2(6) 2_655 . . 2_655 ?
O1A S6 O1B S6 -7.9(6) 2_655 . . 2_655 ?
O1A S6 O1B S6 56.4(5) . . . 2_655 ?
O1A S6 O1B O1A 64.2(10) . . . 2_655 ?
O1B S6 O1C F7 114.3(17) . . . 2_655 ?
O1B S6 O1C F7 -103.8(18) 2_655 . . 2_655 ?
O1B S6 O1A S6 -57.2(4) . . . 2_655 ?
O1B S6 O1A S6 -8.0(4) 2_655 . . 2_655 ?
O1B S6 O1A O1B -49.1(8) . . . 2_655 ?
O1B S6 O1B S6 37.6(5) 2_655 . . 2_655 ?
O1B S6 O1B O1A 45.4(11) 2_655 . . 2_655 ?

loop_
_smtbx_masks_void_nr
_smtbx_masks_void_average_x
_smtbx_masks_void_average_y
_smtbx_masks_void_average_z
_smtbx_masks_void_volume
_smtbx_masks_void_count_electrons
_smtbx_masks_void_content
1 0.000 0.318 0.250 669.6 231.6 ?
2 -0.250 0.250 0.500 364.5 116.4 ?
3 0.250 0.250 1.000 364.5 116.4 ?
4 0.000 0.682 0.750 669.6 230.6 ?
5 -0.250 0.750 0.000 364.5 116.4 ?
6 0.250 0.750 0.500 364.5 116.4 ?
7 0.138 0.089 0.793 59.8 15.9 ?
8 0.138 0.911 0.293 59.8 15.9 ?
9 0.500 0.182 0.750 669.6 230.6 ?
10 0.500 0.818 0.250 669.6 231.6 ?
11 0.362 0.411 0.207 59.8 15.5 ?
12 0.362 0.589 0.707 59.8 15.5 ?
13 0.638 0.411 0.293 59.8 15.9 ?
14 0.638 0.589 0.793 59.8 15.9 ?
15 0.862 0.089 0.707 59.8 15.5 ?
16 0.862 0.911 0.207 59.8 15.5 ?
